data_7017781
loop_
_publ_author_name
'Qin, Chao'
'Song, Xue-Zhi'
'Su, Sheng-Qun'
'Dang, Song'
'Feng, Jing'
'Song, Shu-Yan'
'Hao, Zhao-Min'
'Zhang, Hong-Jie'

_publ_section_title
;
 New class of Preyssler-lanthanide complexes with modified and extended
 structures tuned by the lanthanide contraction effect.
;
_journal_issue 8
_journal_name_full 'Dalton transactions (Cambridge, England : 2003)'
_journal_page_first 2399
_journal_page_last 2407
_journal_paper_doi 10.1039/c1dt11448d
_journal_volume 41
_journal_year 2012
_chemical_formula_sum 'C14 H56 Eu2 N2 Na11 O142 P5 W30'
_chemical_formula_weight 8751.77
_chemical_name_systematic
;
?
;
_space_group_IT_number 2
_symmetry_cell_setting triclinic
_symmetry_space_group_name_Hall '-P 1'
_symmetry_space_group_name_H-M 'P -1'
_atom_sites_solution_hydrogens geom
_atom_sites_solution_primary direct
_atom_sites_solution_secondary difmap
_audit_creation_method SHELXL-97
_cell_angle_alpha 64.8460(10)
_cell_angle_beta 67.1880(10)
_cell_angle_gamma 83.0520(10)
_cell_formula_units_Z 1
_cell_length_a 15.6670(6)
_cell_length_b 15.7985(6)
_cell_length_c 17.2940(7)
_cell_measurement_reflns_used 23597
_cell_measurement_temperature 173(2)
_cell_measurement_theta_max 26.05
_cell_measurement_theta_min 2.44
_cell_volume 3566.6(2)
_computing_cell_refinement 'SAINT (Bruker, 1999)'
_computing_data_collection 'SMART (Bruker, 1997)'
_computing_data_reduction SAINT
_computing_molecular_graphics 'SHELXTL-PLUS (Sheldrick, 1990)'
_computing_publication_material SHELXL-97
_computing_structure_refinement 'SHELXL-97 (Sheldrick, 1997)'
_computing_structure_solution 'SHELXS-97 (Sheldrick, 1997)'
_diffrn_ambient_temperature 173(2)
_diffrn_measured_fraction_theta_full 0.992
_diffrn_measured_fraction_theta_max 0.992
_diffrn_measurement_device_type 'Bruker APEX CCD area-detector'
_diffrn_measurement_method '\w scans'
_diffrn_radiation_monochromator graphite
_diffrn_radiation_source 'fine-focus sealed tube'
_diffrn_radiation_type MoK\a
_diffrn_radiation_wavelength 0.71073
_diffrn_reflns_av_R_equivalents 0.0315
_diffrn_reflns_av_sigmaI/netI 0.0571
_diffrn_reflns_limit_h_max 18
_diffrn_reflns_limit_h_min -17
_diffrn_reflns_limit_k_max 18
_diffrn_reflns_limit_k_min -18
_diffrn_reflns_limit_l_max 20
_diffrn_reflns_limit_l_min -20
_diffrn_reflns_number 21668
_diffrn_reflns_theta_full 25.00
_diffrn_reflns_theta_max 25.00
_diffrn_reflns_theta_min 1.95
_exptl_absorpt_coefficient_mu 25.149
_exptl_absorpt_correction_T_max 0.0723
_exptl_absorpt_correction_T_min 0.0588
_exptl_absorpt_correction_type multi-scan
_exptl_absorpt_process_details 'SADABS (Sheldrick, 1996)'
_exptl_crystal_colour green
_exptl_crystal_density_diffrn 4.075
_exptl_crystal_density_method 'not measured'
_exptl_crystal_description block
_exptl_crystal_F_000 3832
_exptl_crystal_size_max 0.26
_exptl_crystal_size_mid 0.24
_exptl_crystal_size_min 0.22
_refine_diff_density_max 3.317
_refine_diff_density_min -4.108
_refine_diff_density_rms 0.476
_refine_ls_extinction_method none
_refine_ls_goodness_of_fit_ref 1.066
_refine_ls_hydrogen_treatment constr
_refine_ls_matrix_type full
_refine_ls_number_parameters 790
_refine_ls_number_reflns 12462
_refine_ls_number_restraints 220
_refine_ls_restrained_S_all 1.059
_refine_ls_R_factor_all 0.0877
_refine_ls_R_factor_gt 0.0769
_refine_ls_shift/su_max 0.000
_refine_ls_shift/su_mean 0.000
_refine_ls_structure_factor_coef Fsqd
_refine_ls_weighting_details 'calc w=1/[\s^2^(Fo^2^)+(0.0001P)^2^+754.0942P] where P=(Fo^2^+2Fc^2^)/3'
_refine_ls_weighting_scheme calc
_refine_ls_wR_factor_gt 0.1748
_refine_ls_wR_factor_ref 0.1806
_reflns_number_gt 10629
_reflns_number_total 12462
_reflns_threshold_expression >2sigma(I)
_cod_data_source_file c1dt11448d.txt
_cod_data_source_block q4
_cod_depositor_comments
;
The following automatic conversions were performed:

'_symmetry_cell_setting' value 'Triclinic' changed to 'triclinic'
according to /home/saulius/struct/CIF-dictionaries/cif_core.dic
dictionary named 'cif_core.dic' version 2.4.1 from 2010-06-29.

Automatic conversion script
Id: cif_fix_values 1715 2011-07-08 13:25:40Z adriana 
;
_cod_original_sg_symbol_H-M P-1
_cod_database_code 7017781

loop_
_symmetry_equiv_pos_as_xyz
'x, y, z'
'-x, -y, -z'

loop_
_atom_site_label
_atom_site_type_symbol
_atom_site_fract_x
_atom_site_fract_y
_atom_site_fract_z
_atom_site_U_iso_or_equiv
_atom_site_adp_type
_atom_site_occupancy
_atom_site_symmetry_multiplicity
_atom_site_calc_flag
_atom_site_refinement_flags
_atom_site_disorder_group
Eu1 Eu 0.95829(10) 0.51954(10) 0.33554(10) 0.0244(3) Uani 1 1 d . .
P1 P 0.6660(9) 1.0554(9) 0.2810(8) 0.013(2) Uani 0.50 1 d PU .
P2 P 0.6736(9) 0.8367(9) 0.5209(9) 0.017(3) Uani 0.50 1 d PU .
P3 P 0.5720(8) 0.8055(8) 0.6521(8) 0.011(2) Uani 0.50 1 d PU .
P4 P 0.7138(10) 0.9371(10) 0.3706(10) 0.021(3) Uani 0.50 1 d PU .
P5 P 0.5636(11) 1.1574(11) 0.2623(11) 0.027(3) Uani 0.50 1 d PU .
W1 W 0.79735(7) 0.72641(7) 0.38555(8) 0.0201(2) Uani 1 1 d . .
W2 W 0.67165(8) 0.60241(7) 0.64414(8) 0.0237(3) Uani 1 1 d D .
W3 W 0.79717(8) 0.92315(9) 0.16389(8) 0.0266(3) Uani 1 1 d . .
W4 W 0.65323(10) 1.12077(8) 0.07069(8) 0.0305(3) Uani 1 1 d . .
W5 W 0.45259(9) 0.61045(8) 0.83756(7) 0.0272(3) Uani 1 1 d . .
W6 W 0.90366(8) 1.06486(10) 0.19677(10) 0.0358(3) Uani 1 1 d . .
W7 W 0.76758(9) 1.26595(10) 0.09409(8) 0.0351(3) Uani 1 1 d . .
W8 W 0.77956(10) 0.74969(9) 0.67158(11) 0.0375(3) Uani 1 1 d . .
W9 W 0.43565(11) 1.25210(9) 0.12770(10) 0.0406(4) Uani 1 1 d . .
W10 W 0.91257(9) 0.86504(10) 0.41395(12) 0.0416(4) Uani 1 1 d . .
W11 W 0.19086(14) 0.91221(14) 0.58561(14) 0.0151(4) Uani 0.50 1 d P .
W12 W 0.53970(14) 0.70677(14) 0.49295(14) 0.0149(4) Uani 0.50 1 d P .
W13 W 0.32399(14) 1.02756(16) 0.33184(15) 0.0165(4) Uani 0.50 1 d P .
W14 W 0.58084(14) 0.80258(14) 0.34601(14) 0.0168(4) Uani 0.50 1 d P .
W15 W 0.32475(14) 0.71263(14) 0.68664(14) 0.0156(4) Uani 0.50 1 d P .
W16 W 0.44119(14) 1.00075(15) 0.25421(14) 0.0178(4) Uani 0.50 1 d P .
W17 W 0.23669(15) 0.80248(15) 0.66954(16) 0.0187(4) Uani 0.50 1 d P .
W18 W 0.54040(15) 0.90003(15) 0.27259(15) 0.0161(4) Uani 0.50 1 d P .
W19 W 0.23076(14) 0.99925(15) 0.45381(14) 0.0170(4) Uani 0.50 1 d P .
W20 W 0.45554(15) 0.68132(15) 0.60146(15) 0.0177(4) Uani 0.50 1 d P .
Na21 Na 0.4537(14) 0.9408(14) 0.4870(14) 0.061(5) Uani 0.50 1 d PU .
O211 O 0.4537(14) 0.9408(14) 0.4870(14) 0.061(5) Uani 0.50 1 d PU .
N1 N 1.0219(12) 0.6817(12) 0.2186(11) 0.027(4) Uani 1 1 d GU .
C1 C 1.0683(13) 0.7340(13) 0.2365(13) 0.035(5) Uani 1 1 d GU .
C2 C 1.0935(14) 0.8253(13) 0.1778(14) 0.038(5) Uani 1 1 d GU .
H2 H 1.1259 0.8619 0.1903 0.045 Uiso 1 1 calc R .
C3 C 1.0723(14) 0.8642(13) 0.1010(14) 0.040(6) Uani 1 1 d GU .
H3 H 1.0898 0.9280 0.0600 0.048 Uiso 1 1 calc R .
C4 C 1.0258(14) 0.8119(13) 0.0831(13) 0.037(5) Uani 1 1 d GU .
H4 H 1.0110 0.8391 0.0295 0.045 Uiso 1 1 calc R .
C5 C 1.0007(13) 0.7206(12) 0.1418(12) 0.030(5) Uani 1 1 d GU .
C6 C 1.085(2) 0.683(2) 0.322(2) 0.030(7) Uani 1 1 d U .
C7 C 0.945(2) 0.656(2) 0.133(2) 0.034(7) Uani 1 1 d U .
O1 O 0.7573(13) 0.6516(14) 0.5165(13) 0.028(4) Uiso 1 1 d . .
O2 O 0.7423(13) 1.2232(13) 0.0158(12) 0.023(4) Uiso 1 1 d . .
O3 O 0.6752(14) 0.7220(14) 0.3996(14) 0.033(5) Uiso 1 1 d . .
O4 O 0.5761(13) 0.5895(13) 0.7581(13) 0.025(4) Uiso 1 1 d . .
O5 O 1.0250(12) 0.8698(12) 0.4013(12) 0.021(4) Uiso 1 1 d . .
O6 O 0.7636(13) 0.6254(14) 0.6831(13) 0.028(4) Uiso 1 1 d . .
O7 O 0.9284(15) 0.9541(15) 0.2928(14) 0.034(5) Uiso 1 1 d . .
O8 O 0.8658(14) 0.7244(15) 0.7159(14) 0.033(5) Uiso 1 1 d . .
O9 O 0.7607(13) 0.9946(13) 0.2629(13) 0.026(4) Uiso 1 1 d . .
O10 O 0.7487(14) 1.0332(14) 0.0952(14) 0.029(5) Uiso 1 1 d . .
O11 O 0.6693(13) 0.8724(13) 0.2327(12) 0.022(4) Uiso 1 1 d . .
O12 O 0.8387(12) 0.6334(12) 0.3566(12) 0.018(4) Uiso 1 1 d . .
O13 O 0.5517(15) 1.2075(15) 0.0758(15) 0.038(5) Uiso 1 1 d . .
O14 O 0.8225(13) 0.8225(13) 0.2620(13) 0.027(4) Uiso 1 1 d . .
O15 O 0.8606(12) 1.1185(12) 0.2826(12) 0.020(4) Uiso 1 1 d . .
O16 O 0.8354(14) 0.8755(14) 0.0858(14) 0.029(4) Uiso 1 1 d . .
O17 O 0.3967(14) 1.2772(14) 0.0421(14) 0.030(5) Uiso 1 1 d . .
O18 O 0.7674(12) 0.8763(12) 0.6460(12) 0.018(4) Uiso 1 1 d . .
O19 O 0.4124(13) 0.6371(14) 0.7439(13) 0.028(4) Uiso 1 1 d . .
O20 O 0.9053(12) 0.9949(12) 0.1291(12) 0.021(4) Uiso 1 1 d . .
O22 O 1.0168(14) 1.1072(14) 0.1401(14) 0.031(5) Uiso 1 1 d . .
O23 O 0.6695(12) 0.7563(12) 0.6186(12) 0.021(4) Uiso 1 1 d . .
O24 O 0.8639(14) 0.7847(14) 0.5420(14) 0.033(5) Uiso 1 1 d . .
O25 O 0.6623(15) 1.1146(15) -0.0306(15) 0.034(5) Uiso 1 1 d . .
O27 O 0.4186(14) 0.4937(14) 0.9049(14) 0.029(4) Uiso 1 1 d . .
O28 O 0.8488(14) 1.3535(14) 0.0118(14) 0.029(5) Uiso 1 1 d . .
O29 O 0.5641(14) 1.0278(14) 0.1584(14) 0.029(5) Uiso 1 1 d . .
O30 O 0.5075(15) 0.7582(16) 0.7674(15) 0.039(5) Uiso 1 1 d . .
O31 O 0.7645(15) 0.8466(15) 0.4259(14) 0.034(5) Uiso 1 1 d . .
O32 O 0.6757(14) 0.7195(14) 0.7898(13) 0.028(4) Uiso 1 1 d . .
O33 O 0.5768(12) 0.6300(12) 0.5956(12) 0.019(4) Uiso 1 1 d . .
O34 O 0.3987(13) 1.1240(14) 0.2024(13) 0.028(4) Uiso 1 1 d . .
O35 O 0.9103(13) 0.7635(13) 0.3844(12) 0.023(4) Uiso 1 1 d . .
O36 O 0.6607(13) 1.3395(13) 0.1024(13) 0.027(4) Uiso 1 1 d . .
O37 O 0.7570(13) 1.2699(13) 0.2061(13) 0.026(4) Uiso 1 1 d . .
O38 O 0.5087(12) 0.6279(12) 0.9124(12) 0.021(4) Uiso 1 1 d . .
O39 O 0.6581(14) 1.1433(15) 0.1897(14) 0.034(5) Uiso 1 1 d . .
O40 O 0.6849(14) 0.4902(7) 0.6641(14) 0.033(5) Uiso 1 1 d D .
O41 O 0.8650(13) 0.9649(13) 0.4510(13) 0.026(4) Uiso 1 1 d . .
O44 O 0.8491(13) 1.1696(13) 0.1226(13) 0.025(4) Uiso 1 1 d . .
O45 O 0.425(2) 0.951(2) 0.319(2) 0.013(7) Uiso 0.50 1 d P .
O46 O 0.328(2) 1.069(2) 0.474(2) 0.013(7) Uiso 0.50 1 d P .
O47 O 0.619(2) 0.900(2) 0.392(2) 0.020(8) Uiso 0.50 1 d P .
O48 O 0.331(3) 0.904(3) 0.655(3) 0.036(10) Uiso 0.50 1 d P .
O49 O 0.268(2) 0.950(3) 0.461(2) 0.017(7) Uiso 0.50 1 d P .
O50 O 0.582(2) 0.985(2) 0.328(2) 0.020(8) Uiso 0.50 1 d P .
O51 O 0.509(2) 0.617(2) 0.476(2) 0.021(8) Uiso 0.50 1 d P .
O52 O 0.409(3) 0.584(3) 0.605(3) 0.029(9) Uiso 0.50 1 d P .
O53 O 0.248(2) 0.893(2) 0.551(2) 0.011(7) Uiso 0.50 1 d P .
O54 O 0.347(2) 0.747(2) 0.619(2) 0.012(7) Uiso 0.50 1 d P .
O55 O 0.393(2) 0.949(2) 0.207(2) 0.022(8) Uiso 0.50 1 d P .
O56 O 0.514(2) 0.802(2) 0.599(2) 0.006(6) Uiso 0.50 1 d P .
O57 O 0.156(2) 0.723(2) 0.682(2) 0.017(7) Uiso 0.50 1 d P .
O58 O 0.505(3) 0.841(3) 0.227(3) 0.035(10) Uiso 0.50 1 d P .
O59 O 0.254(3) 0.978(3) 0.303(2) 0.023(8) Uiso 0.50 1 d P .
O60 O 0.264(2) 0.622(2) 0.701(2) 0.021(8) Uiso 0.50 1 d P .
O61 O 0.116(3) 0.853(3) 0.582(3) 0.032(9) Uiso 0.50 1 d P .
O62 O 0.548(3) 0.718(3) 0.320(3) 0.033(10) Uiso 0.50 1 d P .
O63 O 0.522(2) 0.808(2) 0.390(2) 0.010(6) Uiso 0.50 1 d P .
O64 O 0.505(3) 0.753(3) 0.474(2) 0.020(8) Uiso 0.50 1 d P .
O65 O 0.597(2) 0.907(2) 0.627(2) 0.013(7) Uiso 0.50 1 d P .
O66 O 0.589(2) 1.175(2) 0.331(2) 0.014(7) Uiso 0.50 1 d P .
O67 O 0.505(2) 1.067(2) 0.310(2) 0.015(7) Uiso 0.50 1 d P .
O68 O 0.494(3) 0.890(2) 0.315(3) 0.018(8) Uiso 0.50 1 d P .
O69 O 0.339(3) 0.980(3) 0.361(3) 0.028(10) Uiso 0.50 1 d P .
O70 O 0.429(3) 0.720(3) 0.578(3) 0.023(9) Uiso 0.50 1 d P .
O71 O 0.587(2) 0.819(2) 0.507(2) 0.018(7) Uiso 0.50 1 d P .
O72 O 0.269(3) 0.813(3) 0.616(4) 0.037(11) Uiso 0.50 1 d P .
O73 O 0.702(2) 1.006(2) 0.416(2) 0.015(7) Uiso 0.50 1 d P .
O74 O 0.155(3) 0.950(3) 0.437(3) 0.025(8) Uiso 0.50 1 d P .
O21 O 0.9244(18) 0.6853(18) 0.0643(17) 0.051(6) Uani 1 1 d U .
O26 O 0.9342(16) 0.5729(16) 0.1948(16) 0.043(6) Uani 1 1 d U .
O42 O 1.0403(15) 0.6004(14) 0.3785(14) 0.035(5) Uani 1 1 d U .
O43 O 1.1392(17) 0.7185(17) 0.3381(17) 0.046(6) Uani 1 1 d U .
O1W O 0.8679(16) 0.4822(16) 0.5037(15) 0.042(6) Uani 1 1 d U .
O2W O 0.8056(18) 0.4400(18) 0.3894(19) 0.054(7) Uani 1 1 d U .
O3W O 0.9798(18) 0.3821(18) 0.2969(18) 0.050(6) Uani 1 1 d U .
O4W O 1.0242(15) 0.3896(16) 0.4449(16) 0.041(5) Uani 1 1 d U .
O5W O 1.1226(15) 0.5112(16) 0.2442(16) 0.043(6) Uani 1 1 d U .
Na1 Na 0.8408(9) 0.8082(9) -0.0118(9) 0.039(3) Uani 1 1 d U .
Na2 Na 1.1406(12) 0.7443(11) 0.4852(11) 0.056(4) Uani 1 1 d U .
Na3 Na 1.262(2) 0.647(2) 0.151(2) 0.064(9) Uani 0.50 1 d PU .
Na4 Na 0.034(2) 1.037(2) 0.447(2) 0.060(8) Uani 0.50 1 d PU .
Na5 Na 0.414(2) 0.646(3) 0.324(3) 0.076(10) Uani 0.50 1 d PDU .
Na6 Na 0.926(3) 1.522(3) -0.096(3) 0.086(12) Uani 0.50 1 d PU .
Na7 Na 0.300(3) 0.8384(16) 0.227(3) 0.096(13) Uani 0.50 1 d PDU .
Na8 Na 0.291(3) 0.378(3) 0.981(3) 0.082(11) Uani 0.50 1 d PU .
O6W O 0.372(3) 0.537(3) 1.088(3) 0.029(9) Uiso 0.50 1 d P 1
O6AW O 0.330(4) 0.496(4) 1.093(4) 0.051(13) Uiso 0.50 1 d P 2
O7W O 0.638(3) 0.483(3) 0.502(3) 0.028(9) Uiso 0.50 1 d P .
O8W O 0.554(3) 1.309(3) -0.150(3) 0.041(11) Uiso 0.50 1 d P .
O9W O 0.109(3) 1.068(3) 0.264(3) 0.048(12) Uiso 0.50 1 d P .
O10W O 0.769(3) 0.955(3) -0.085(3) 0.043(11) Uiso 0.50 1 d P .
O11W O 0.836(4) 0.734(4) -0.109(4) 0.067(16) Uiso 0.50 1 d P .
O12W O 0.694(3) 0.737(3) 0.095(3) 0.041(11) Uiso 0.50 1 d P .
O13W O 0.432(3) 0.868(3) 0.122(3) 0.048(12) Uiso 0.50 1 d P .
O14W O 0.450(4) 0.447(4) 0.724(4) 0.066(16) Uiso 0.50 1 d P .
O15W O 0.048(5) 1.198(5) 0.236(5) 0.077(18) Uiso 0.50 1 d P .
O16W O 0.706(4) 0.628(4) 0.269(4) 0.060(14) Uiso 0.50 1 d P .
O17W O 0.307(3) 0.6833(10) 0.254(3) 0.040(11) Uiso 0.50 1 d PD .

loop_
_atom_site_aniso_label
_atom_site_aniso_U_11
_atom_site_aniso_U_22
_atom_site_aniso_U_33
_atom_site_aniso_U_23
_atom_site_aniso_U_13
_atom_site_aniso_U_12
Eu1 0.0240(7) 0.0230(7) 0.0241(7) -0.0118(6) -0.0063(6) 0.0068(6)
P1 0.013(3) 0.014(3) 0.013(3) -0.0054(14) -0.0047(13) 0.0006(10)
P2 0.009(5) 0.022(6) 0.017(5) -0.010(5) -0.001(4) 0.001(4)
P3 0.011(3) 0.011(3) 0.011(3) -0.0041(13) -0.0041(13) 0.0008(10)
P4 0.021(6) 0.021(6) 0.033(6) -0.017(5) -0.018(5) 0.009(5)
P5 0.026(6) 0.029(6) 0.029(6) -0.013(5) -0.012(5) 0.001(5)
W1 0.0166(5) 0.0215(5) 0.0249(6) -0.0136(5) -0.0073(4) 0.0056(4)
W2 0.0286(6) 0.0162(5) 0.0279(6) -0.0056(5) -0.0173(5) 0.0046(4)
W3 0.0263(6) 0.0340(6) 0.0170(5) -0.0146(5) 0.0011(5) -0.0065(5)
W4 0.0498(8) 0.0260(6) 0.0151(5) -0.0023(5) -0.0156(5) -0.0073(5)
W5 0.0351(7) 0.0254(6) 0.0136(5) -0.0001(5) -0.0077(5) -0.0078(5)
W6 0.0137(6) 0.0566(9) 0.0464(8) -0.0389(7) 0.0008(5) -0.0037(5)
W7 0.0281(7) 0.0513(8) 0.0207(6) -0.0185(6) 0.0063(5) -0.0188(6)
W8 0.0459(8) 0.0277(6) 0.0673(9) -0.0259(7) -0.0476(8) 0.0200(6)
W9 0.0713(10) 0.0206(6) 0.0465(8) -0.0036(6) -0.0503(8) 0.0036(6)
W10 0.0214(6) 0.0494(8) 0.0870(11) -0.0534(8) -0.0297(7) 0.0180(6)
W11 0.0134(10) 0.0160(10) 0.0160(10) -0.0067(8) -0.0058(8) 0.0023(8)
W12 0.0135(10) 0.0164(10) 0.0165(10) -0.0080(8) -0.0067(8) 0.0029(8)
W13 0.0160(10) 0.0199(11) 0.0153(10) -0.0082(9) -0.0073(9) 0.0031(8)
W14 0.0183(11) 0.0185(10) 0.0155(10) -0.0089(8) -0.0071(9) 0.0043(8)
W15 0.0155(10) 0.0151(10) 0.0141(10) -0.0048(8) -0.0049(8) 0.0005(8)
W16 0.0191(10) 0.0209(10) 0.0151(10) -0.0069(9) -0.0091(8) 0.0028(8)
W17 0.0175(10) 0.0194(11) 0.0179(12) -0.0058(9) -0.0068(9) -0.0008(8)
W18 0.0142(11) 0.0212(11) 0.0138(10) -0.0089(9) -0.0050(9) 0.0034(8)
W19 0.0150(10) 0.0189(10) 0.0198(11) -0.0080(9) -0.0093(8) 0.0011(8)
W20 0.0201(11) 0.0143(10) 0.0166(10) -0.0043(9) -0.0070(9) 0.0009(9)
Na21 0.055(7) 0.058(7) 0.052(7) -0.013(5) -0.018(6) 0.017(6)
O211 0.055(7) 0.058(7) 0.052(7) -0.013(5) -0.018(6) 0.017(6)
N1 0.022(8) 0.030(8) 0.025(8) -0.011(6) -0.009(7) 0.007(6)
C1 0.037(10) 0.035(8) 0.037(9) -0.018(6) -0.013(8) 0.005(7)
C2 0.033(10) 0.033(8) 0.040(9) -0.016(7) -0.007(7) 0.004(7)
C3 0.036(10) 0.039(9) 0.034(9) -0.013(7) -0.003(8) 0.006(7)
C4 0.035(10) 0.034(8) 0.033(9) -0.012(6) -0.008(7) 0.013(7)
C5 0.027(9) 0.033(8) 0.023(8) -0.009(7) -0.009(7) 0.012(7)
C6 0.026(10) 0.035(10) 0.028(10) -0.016(8) -0.009(7) 0.008(8)
C7 0.037(11) 0.038(11) 0.031(10) -0.017(8) -0.015(8) 0.007(8)
O21 0.053(10) 0.058(10) 0.045(9) -0.021(8) -0.022(8) 0.009(8)
O26 0.046(9) 0.043(9) 0.045(9) -0.017(7) -0.020(7) 0.001(7)
O42 0.039(9) 0.029(8) 0.032(8) -0.008(6) -0.014(7) 0.003(7)
O43 0.042(9) 0.053(10) 0.051(9) -0.026(8) -0.017(7) -0.005(7)
O1W 0.039(9) 0.041(9) 0.035(9) -0.010(7) -0.013(7) 0.015(7)
O2W 0.048(10) 0.050(10) 0.061(10) -0.029(8) -0.015(8) 0.011(8)
O3W 0.052(10) 0.050(10) 0.055(10) -0.029(8) -0.020(7) 0.008(8)
O4W 0.036(9) 0.038(9) 0.045(9) -0.021(7) -0.008(7) 0.009(7)
O5W 0.034(9) 0.042(9) 0.045(9) -0.015(7) -0.012(7) 0.005(7)
Na1 0.039(6) 0.047(6) 0.034(6) -0.017(5) -0.013(5) -0.009(5)
Na2 0.077(8) 0.051(7) 0.056(7) -0.017(6) -0.048(6) 0.007(6)
Na3 0.062(12) 0.066(12) 0.064(12) -0.018(8) -0.031(9) -0.003(8)
Na4 0.061(11) 0.062(11) 0.070(12) -0.036(9) -0.028(8) 0.006(8)
Na5 0.079(13) 0.078(13) 0.076(13) -0.027(9) -0.033(9) -0.022(9)
Na6 0.088(14) 0.083(14) 0.085(14) -0.035(10) -0.030(9) 0.002(9)
Na7 0.088(15) 0.100(16) 0.096(15) -0.032(10) -0.039(10) -0.002(9)
Na8 0.084(14) 0.079(14) 0.088(14) -0.034(9) -0.036(9) -0.003(9)

loop_
_atom_type_symbol
_atom_type_description
_atom_type_scat_dispersion_real
_atom_type_scat_dispersion_imag
_atom_type_scat_source
C C 0.0033 0.0016 'International Tables Vol C Tables 4.2.6.8 and 6.1.1.4'
H H 0.0000 0.0000 'International Tables Vol C Tables 4.2.6.8 and 6.1.1.4'
N N 0.0061 0.0033 'International Tables Vol C Tables 4.2.6.8 and 6.1.1.4'
O O 0.0106 0.0060 'International Tables Vol C Tables 4.2.6.8 and 6.1.1.4'
P P 0.1023 0.0942 'International Tables Vol C Tables 4.2.6.8 and 6.1.1.4'
W W -0.8490 6.8722 'International Tables Vol C Tables 4.2.6.8 and 6.1.1.4'
Eu Eu -0.1578 3.6682 'International Tables Vol C Tables 4.2.6.8 and 6.1.1.4'
Na Na 0.0362 0.0249 'International Tables Vol C Tables 4.2.6.8 and 6.1.1.4'

loop_
_geom_angle_atom_site_label_1
_geom_angle_atom_site_label_2
_geom_angle_atom_site_label_3
_geom_angle
_geom_angle_site_symmetry_1
_geom_angle_site_symmetry_3
O26 Eu1 O42 127.9(8) . .
O26 Eu1 O5W 86.1(8) . .
O42 Eu1 O5W 76.4(8) . .
O26 Eu1 O12 79.7(7) . .
O42 Eu1 O12 84.6(6) . .
O5W Eu1 O12 141.5(7) . .
O26 Eu1 O3W 74.4(8) . .
O42 Eu1 O3W 137.7(8) . .
O5W Eu1 O3W 69.4(8) . .
O12 Eu1 O3W 137.7(7) . .
O26 Eu1 O2W 78.8(9) . .
O42 Eu1 O2W 141.4(8) . .
O5W Eu1 O2W 139.1(8) . .
O12 Eu1 O2W 72.7(7) . .
O3W Eu1 O2W 69.9(8) . .
O26 Eu1 N1 63.4(7) . .
O42 Eu1 N1 64.5(6) . .
O5W Eu1 N1 71.4(7) . .
O12 Eu1 N1 70.2(6) . .
O3W Eu1 N1 123.3(7) . .
O2W Eu1 N1 130.5(7) . .
O26 Eu1 O1W 139.9(8) . .
O42 Eu1 O1W 73.6(8) . .
O5W Eu1 O1W 134.0(8) . .
O12 Eu1 O1W 68.3(6) . .
O3W Eu1 O1W 114.2(8) . .
O2W Eu1 O1W 69.2(9) . .
N1 Eu1 O1W 122.6(7) . .
O26 Eu1 O4W 144.7(8) . .
O42 Eu1 O4W 75.2(7) . .
O5W Eu1 O4W 73.3(7) . .
O12 Eu1 O4W 133.4(6) . .
O3W Eu1 O4W 71.6(8) . .
O2W Eu1 O4W 98.1(8) . .
N1 Eu1 O4W 131.3(7) . .
O1W Eu1 O4W 65.8(7) . .
O26 Eu1 Na2 114.7(6) . 2_766
O42 Eu1 Na2 117.3(5) . 2_766
O5W Eu1 Na2 107.2(6) . 2_766
O12 Eu1 Na2 111.3(5) . 2_766
O3W Eu1 Na2 54.4(6) . 2_766
O2W Eu1 Na2 49.3(6) . 2_766
N1 Eu1 Na2 177.6(5) . 2_766
O1W Eu1 Na2 59.8(6) . 2_766
O4W Eu1 Na2 49.3(6) . 2_766
O26 Eu1 Na6 43.3(8) . 2_775
O42 Eu1 Na6 123.0(8) . 2_775
O5W Eu1 Na6 50.5(8) . 2_775
O12 Eu1 Na6 122.8(7) . 2_775
O3W Eu1 Na6 44.7(8) . 2_775
O2W Eu1 Na6 95.6(9) . 2_775
N1 Eu1 Na6 78.7(7) . 2_775
O1W Eu1 Na6 158.6(8) . 2_775
O4W Eu1 Na6 103.2(8) . 2_775
Na2 Eu1 Na6 98.9(6) 2_766 2_775
O48 P1 O50 111(2) 2_676 .
O48 P1 O39 107.2(19) 2_676 .
O50 P1 O39 110.1(17) . .
O48 P1 O9 105.9(19) 2_676 .
O50 P1 O9 106.9(16) . .
O39 P1 O9 116.0(12) . .
O48 P1 P4 81.1(17) 2_676 .
O50 P1 P4 79.4(14) . .
O39 P1 P4 163.1(11) . .
O9 P1 P4 47.2(8) . .
O48 P1 P5 81.8(18) 2_676 .
O50 P1 P5 83.2(14) . .
O39 P1 P5 47.4(9) . .
O9 P1 P5 163.4(11) . .
P4 P1 P5 149.4(9) . .
O46 P2 O71 111.3(19) 2_676 .
O46 P2 O23 107.8(16) 2_676 .
O71 P2 O23 106.5(16) . .
O46 P2 O31 104.9(16) 2_676 .
O71 P2 O31 107.1(17) . .
O23 P2 O31 119.3(12) . .
O46 P2 P3 80.0(14) 2_676 .
O71 P2 P3 78.7(14) . .
O23 P2 P3 50.6(8) . .
O31 P2 P3 169.9(11) . .
O46 P2 P4 78.4(14) 2_676 .
O71 P2 P4 81.9(14) . .
O23 P2 P4 166.1(10) . .
O31 P2 P4 46.8(8) . .
P3 P2 P4 143.3(8) . .
O65 P3 O56 110.3(17) . .
O65 P3 O23 107.2(15) . .
O56 P3 O23 107.6(14) . .
O65 P3 O30 106.1(16) . .
O56 P3 O30 109.5(15) . .
O23 P3 O30 116.1(12) . .
O65 P3 P2 81.3(13) . .
O56 P3 P2 78.6(12) . .
O23 P3 P2 49.4(8) . .
O30 P3 P2 165.4(11) . .
O65 P3 P5 80.4(13) . 2_676
O56 P3 P5 82.3(12) . 2_676
O23 P3 P5 163.6(10) . 2_676
O30 P3 P5 47.6(9) . 2_676
P2 P3 P5 147.0(8) . 2_676
O47 P4 O73 109(2) . .
O47 P4 O9 108.0(17) . .
O73 P4 O9 107.3(16) . .
O47 P4 O31 105.9(17) . .
O73 P4 O31 105.4(16) . .
O9 P4 O31 120.7(13) . .
O47 P4 P1 78.8(15) . .
O73 P4 P1 79.4(14) . .
O9 P4 P1 50.6(8) . .
O31 P4 P1 171.3(12) . .
O47 P4 P2 78.8(15) . .
O73 P4 P2 79.0(14) . .
O9 P4 P2 167.9(11) . .
O31 P4 P2 47.2(9) . .
P1 P4 P2 141.5(8) . .
O67 P5 O66 111(2) . .
O67 P5 O39 107.0(17) . .
O66 P5 O39 106.6(17) . .
O67 P5 O30 104.9(17) . 2_676
O66 P5 O30 104.6(17) . 2_676
O39 P5 O30 123.0(14) . 2_676
O67 P5 P1 78.8(14) . .
O66 P5 P1 80.0(14) . .
O39 P5 P1 49.3(9) . .
O30 P5 P1 172.2(13) 2_676 .
O67 P5 P3 77.4(14) . 2_676
O66 P5 P3 77.4(14) . 2_676
O39 P5 P3 172.0(12) . 2_676
O30 P5 P3 49.0(9) 2_676 2_676
P1 P5 P3 138.8(9) . 2_676
O12 W1 O3 101.5(9) . .
O12 W1 O35 97.5(8) . .
O3 W1 O35 161.0(9) . .
O12 W1 O1 94.4(8) . .
O3 W1 O1 87.0(9) . .
O35 W1 O1 90.2(8) . .
O12 W1 O14 97.9(8) . .
O3 W1 O14 88.3(9) . .
O35 W1 O14 90.5(8) . .
O1 W1 O14 167.5(8) . .
O12 W1 O31 171.1(8) . .
O3 W1 O31 87.2(8) . .
O35 W1 O31 73.7(8) . .
O1 W1 O31 84.1(8) . .
O14 W1 O31 84.1(8) . .
O40 W2 O33 101.2(9) . .
O40 W2 O4 99.3(9) . .
O33 W2 O4 86.3(8) . .
O40 W2 O6 101.1(9) . .
O33 W2 O6 157.7(8) . .
O4 W2 O6 90.8(8) . .
O40 W2 O1 96.3(9) . .
O33 W2 O1 85.7(8) . .
O4 W2 O1 163.7(8) . .
O6 W2 O1 91.2(8) . .
O40 W2 O23 173.3(9) . .
O33 W2 O23 85.3(7) . .
O4 W2 O23 82.7(7) . .
O6 W2 O23 72.4(7) . .
O1 W2 O23 82.4(7) . .
O16 W3 O20 100.4(9) . .
O16 W3 O10 98.1(9) . .
O20 W3 O10 89.5(8) . .
O16 W3 O14 98.0(9) . .
O20 W3 O14 92.8(8) . .
O10 W3 O14 163.0(8) . .
O16 W3 O11 101.7(9) . .
O20 W3 O11 157.8(8) . .
O10 W3 O11 86.6(8) . .
O14 W3 O11 84.9(8) . .
O16 W3 O9 174.1(8) . .
O20 W3 O9 73.6(7) . .
O10 W3 O9 82.2(8) . .
O14 W3 O9 82.2(7) . .
O11 W3 O9 84.2(7) . .
O25 W4 O29 101.9(9) . .
O25 W4 O2 97.7(9) . .
O29 W4 O2 160.4(8) . .
O25 W4 O10 97.0(9) . .
O29 W4 O10 89.2(8) . .
O2 W4 O10 89.5(8) . .
O25 W4 O13 96.9(9) . .
O29 W4 O13 86.2(9) . .
O2 W4 O13 90.4(8) . .
O10 W4 O13 166.0(9) . .
O25 W4 O39 172.1(9) . .
O29 W4 O39 86.0(8) . .
O2 W4 O39 74.5(8) . .
O10 W4 O39 82.2(8) . .
O13 W4 O39 84.3(8) . .
O27 W5 O19 102.5(9) . .
O27 W5 O38 97.4(9) . .
O19 W5 O38 160.0(8) . .
O27 W5 O36 96.8(9) . 2_676
O19 W5 O36 88.1(8) . 2_676
O38 W5 O36 89.3(8) . 2_676
O27 W5 O4 96.1(9) . .
O19 W5 O4 88.5(8) . .
O38 W5 O4 89.7(8) . .
O36 W5 O4 167.1(8) 2_676 .
O27 W5 O30 170.3(9) . .
O19 W5 O30 87.1(8) . .
O38 W5 O30 72.9(8) . .
O36 W5 O30 84.1(8) 2_676 .
O4 W5 O30 83.3(8) . .
O22 W6 O15 100.9(9) . .
O22 W6 O20 98.2(9) . .
O15 W6 O20 160.8(8) . .
O22 W6 O44 98.2(9) . .
O15 W6 O44 85.7(8) . .
O20 W6 O44 91.2(8) . .
O22 W6 O7 94.4(9) . .
O15 W6 O7 87.1(8) . .
O20 W6 O7 91.9(8) . .
O44 W6 O7 166.4(8) . .
O22 W6 O9 172.1(8) . .
O15 W6 O9 86.6(7) . .
O20 W6 O9 74.3(7) . .
O44 W6 O9 84.5(7) . .
O7 W6 O9 83.6(8) . .
O28 W7 O44 98.1(9) . .
O28 W7 O37 103.4(9) . .
O44 W7 O37 84.0(8) . .
O28 W7 O36 98.0(9) . .
O44 W7 O36 162.5(8) . .
O37 W7 O36 85.5(8) . .
O28 W7 O2 99.1(9) . .
O44 W7 O2 93.0(8) . .
O37 W7 O2 157.5(8) . .
O36 W7 O2 91.3(8) . .
O28 W7 O39 172.4(9) . .
O44 W7 O39 82.0(8) . .
O37 W7 O39 84.2(8) . .
O36 W7 O39 83.0(8) . .
O2 W7 O39 73.3(8) . .
O8 W8 O18 101.2(9) . .
O8 W8 O6 96.1(9) . .
O18 W8 O6 162.8(8) . .
O8 W8 O32 96.0(9) . .
O18 W8 O32 89.6(8) . .
O6 W8 O32 88.8(8) . .
O8 W8 O24 95.8(9) . .
O18 W8 O24 88.7(8) . .
O6 W8 O24 89.4(8) . .
O32 W8 O24 168.1(8) . .
O8 W8 O23 170.1(8) . .
O18 W8 O23 88.7(7) . .
O6 W8 O23 74.0(7) . .
O32 W8 O23 84.1(7) . .
O24 W8 O23 84.2(8) . .
O17 W9 O13 98.3(10) . .
O17 W9 O34 103.0(9) . .
O13 W9 O34 84.9(9) . .
O17 W9 O38 98.8(9) . 2_676
O13 W9 O38 91.5(9) . 2_676
O34 W9 O38 158.1(8) . 2_676
O17 W9 O32 96.4(9) . 2_676
O13 W9 O32 164.6(9) . 2_676
O34 W9 O32 87.4(8) . 2_676
O38 W9 O32 90.7(8) 2_676 2_676
O17 W9 O30 171.4(9) . 2_676
O13 W9 O30 83.5(9) . 2_676
O34 W9 O30 85.5(8) . 2_676
O38 W9 O30 72.7(8) 2_676 2_676
O32 W9 O30 82.6(8) 2_676 2_676
O5 W10 O35 101.3(8) . .
O5 W10 O7 96.2(9) . .
O35 W10 O7 92.4(9) . .
O5 W10 O24 97.7(9) . .
O35 W10 O24 90.5(8) . .
O7 W10 O24 165.0(9) . .
O5 W10 O41 101.2(8) . .
O35 W10 O41 157.5(8) . .
O7 W10 O41 85.9(8) . .
O24 W10 O41 85.9(8) . .
O5 W10 O31 174.1(8) . .
O35 W10 O31 72.9(8) . .
O7 W10 O31 83.9(8) . .
O24 W10 O31 82.9(8) . .
O41 W10 O31 84.6(8) . .
O5 W10 Na4 62.6(8) . 2_676
O35 W10 Na4 149.7(8) . 2_676
O7 W10 Na4 113.8(8) . 2_676
O24 W10 Na4 68.3(8) . 2_676
O41 W10 Na4 46.5(8) . 2_676
O31 W10 Na4 122.7(7) . 2_676
O53 W11 O61 100(2) . .
O53 W11 O49 43(2) . .
O61 W11 O49 95.3(18) . .
O53 W11 O72 46(2) . .
O61 W11 O72 97(2) . .
O49 W11 O72 89(2) . .
O53 W11 O15 128.4(19) . 2_676
O61 W11 O15 99.0(15) . 2_676
O49 W11 O15 165.0(12) . 2_676
O72 W11 O15 84.5(17) . 2_676
O53 W11 O41 128.4(19) . 2_676
O61 W11 O41 97.2(15) . 2_676
O49 W11 O41 87.1(13) . 2_676
O72 W11 O41 165.6(15) . 2_676
O15 W11 O41 95.6(8) 2_676 2_676
O53 W11 W19 70.1(18) . .
O61 W11 W19 94.3(15) . .
O49 W11 W19 27.0(12) . .
O72 W11 W19 116.1(16) . .
O15 W11 W19 153.9(5) 2_676 .
O41 W11 W19 60.4(6) 2_676 .
O53 W11 W17 69.6(18) . .
O61 W11 W17 96.6(14) . .
O49 W11 W17 113.0(12) . .
O72 W11 W17 23.8(16) . .
O15 W11 W17 60.9(5) 2_676 .
O41 W11 W17 154.4(6) 2_676 .
W19 W11 W17 139.55(14) . .
O53 W11 O73 78(2) . 2_676
O61 W11 O73 177.5(17) . 2_676
O49 W11 O73 82.2(14) . 2_676
O72 W11 O73 82.9(17) . 2_676
O15 W11 O73 83.5(10) 2_676 2_676
O41 W11 O73 82.9(10) 2_676 2_676
W19 W11 O73 83.5(9) . 2_676
W17 W11 O73 84.3(8) . 2_676
O53 W11 Na4 130.3(19) . 2_576
O61 W11 Na4 44.8(15) . 2_576
O49 W11 Na4 97.5(12) . 2_576
O72 W11 Na4 141.6(15) . 2_576
O15 W11 Na4 95.9(7) 2_676 2_576
O41 W11 Na4 52.8(8) 2_676 2_576
W19 W11 Na4 78.0(5) . 2_576
W17 W11 Na4 133.8(5) . 2_576
O73 W11 Na4 135.5(10) 2_676 2_576
O64 W12 O51 106(3) . .
O64 W12 W20 85(2) . .
O51 W12 W20 97.4(12) . .
O64 W12 O70 61(3) . .
O51 W12 O70 101.2(17) . .
W20 W12 O70 24.0(14) . .
O64 W12 O63 34(3) . .
O51 W12 O63 97.6(15) . .
W20 W12 O63 118.4(10) . .
O70 W12 O63 94.4(18) . .
O64 W12 O33 143(2) . .
O51 W12 O33 97.1(13) . .
W20 W12 O33 64.1(5) . .
O70 W12 O33 87.4(15) . .
O63 W12 O33 164.5(11) . .
O64 W12 O3 114(2) . .
O51 W12 O3 94.1(13) . .
W20 W12 O3 154.1(6) . .
O70 W12 O3 164.7(14) . .
O63 W12 O3 82.7(12) . .
O33 W12 O3 91.5(8) . .
O64 W12 O71 76(3) . .
O51 W12 O71 176.0(15) . .
W20 W12 O71 86.2(9) . .
O70 W12 O71 82.8(15) . .
O63 W12 O71 82.0(13) . .
O33 W12 O71 82.9(10) . .
O3 W12 O71 82.0(11) . .
O64 W12 W14 59(2) . .
O51 W12 W14 92.6(12) . .
W20 W12 W14 144.16(15) . .
O70 W12 W14 120.2(14) . .
O63 W12 W14 25.8(10) . .
O33 W12 W14 148.3(5) . .
O3 W12 W14 57.6(6) . .
O71 W12 W14 85.4(9) . .
O64 W12 O52 97(3) . .
O51 W12 O52 53.6(15) . .
W20 W12 O52 43.8(9) . .
O70 W12 O52 52.8(16) . .
O63 W12 O52 118.8(13) . .
O33 W12 O52 74.3(10) . .
O3 W12 O52 141.1(11) . .
O71 W12 O52 130.0(13) . .
W14 W12 O52 133.8(9) . .
O69 W13 O59 95(3) . .
O69 W13 O45 41(3) . .
O59 W13 O45 99.5(16) . .
O69 W13 O49 51(3) . .
O59 W13 O49 93.7(16) . .
O45 W13 O49 91.8(16) . .
O69 W13 W16 72(3) . .
O59 W13 W16 96.5(12) . .
O45 W13 W16 30.6(10) . .
O49 W13 W16 122.3(12) . .
O69 W13 W19 78(3) . .
O59 W13 W19 92.1(12) . .
O45 W13 W19 118.7(11) . .
O49 W13 W19 27.1(11) . .
W16 W13 W19 149.08(16) . .
O69 W13 O18 138(3) . 2_676
O59 W13 O18 93.5(13) . 2_676
O45 W13 O18 166.9(11) . 2_676
O49 W13 O18 87.2(13) . 2_676
W16 W13 O18 147.9(5) . 2_676
W19 W13 O18 60.3(5) . 2_676
O69 W13 O34 129(3) . .
O59 W13 O34 98.5(13) . .
O45 W13 O34 87.5(12) . .
O49 W13 O34 167.7(12) . .
W16 W13 O34 57.7(5) . .
W19 W13 O34 149.7(6) . .
O18 W13 O34 90.7(7) 2_676 .
O69 W13 O65 86(3) . 2_676
O59 W13 O65 176.2(15) . 2_676
O45 W13 O65 83.9(13) . 2_676
O49 W13 O65 84.4(13) . 2_676
W16 W13 O65 87.4(8) . 2_676
W19 W13 O65 84.8(8) . 2_676
O18 W13 O65 83.0(10) 2_676 2_676
O34 W13 O65 83.2(10) . 2_676
O69 W13 Na21 42(3) . .
O59 W13 Na21 136.1(12) . .
O45 W13 Na21 55.5(11) . .
O49 W13 Na21 56.7(11) . .
W16 W13 Na21 78.3(3) . .
W19 W13 Na21 75.1(3) . .
O18 W13 Na21 114.0(6) 2_676 .
O34 W13 Na21 113.7(6) . .
O65 W13 Na21 44.9(9) 2_676 .
O63 W14 W18 80.3(18) . .
O63 W14 O62 100(2) . .
W18 W14 O62 96.6(13) . .
O63 W14 O11 141.4(19) . .
W18 W14 O11 64.5(6) . .
O62 W14 O11 99.6(15) . .
O63 W14 O68 56(2) . .
W18 W14 O68 24.5(13) . .
O62 W14 O68 96.8(17) . .
O11 W14 O68 88.7(14) . .
O63 W14 O64 37(2) . .
W18 W14 O64 116.8(12) . .
O62 W14 O64 97.7(17) . .
O11 W14 O64 162.3(12) . .
O68 W14 O64 92.6(18) . .
O63 W14 O3 116.2(19) . .
W18 W14 O3 157.3(6) . .
O62 W14 O3 95.8(15) . .
O11 W14 O3 94.8(8) . .
O68 W14 O3 166.2(13) . .
O64 W14 O3 80.1(13) . .
O63 W14 W12 59.8(18) . .
W18 W14 W12 140.03(14) . .
O62 W14 W12 92.1(13) . .
O11 W14 W12 151.5(6) . .
O68 W14 W12 115.7(13) . .
O64 W14 W12 23.3(12) . .
O3 W14 W12 58.0(6) . .
O63 W14 O47 78(2) . .
W18 W14 O47 87.4(9) . .
O62 W14 O47 174.9(16) . .
O11 W14 O47 84.9(11) . .
O68 W14 O47 85.6(14) . .
O64 W14 O47 77.6(14) . .
O3 W14 O47 81.4(11) . .
W12 W14 O47 82.8(9) . .
O54 W15 O60 100(2) . .
O54 W15 W17 76.6(18) . .
O60 W15 W17 97.3(12) . .
O54 W15 O72 52(2) . .
O60 W15 O72 98.7(19) . .
W17 W15 O72 24.8(16) . .
O54 W15 O37 138.2(19) . 2_676
O60 W15 O37 97.8(13) . 2_676
W17 W15 O37 63.7(6) . 2_676
O72 W15 O37 88.2(17) . 2_676
O54 W15 O70 40(2) . .
O60 W15 O70 98.5(17) . .
W17 W15 O70 116.5(14) . .
O72 W15 O70 92(2) . .
O37 W15 O70 163.5(13) 2_676 .
O54 W15 O19 119.5(19) . .
O60 W15 O19 97.3(13) . .
W17 W15 O19 155.9(6) . .
O72 W15 O19 163.0(16) . .
O37 W15 O19 95.3(8) 2_676 .
O70 W15 O19 80.0(15) . .
O54 W15 W20 60.5(18) . .
O60 W15 W20 95.0(12) . .
W17 W15 W20 136.73(14) . .
O72 W15 W20 112.2(16) . .
O37 W15 W20 153.9(6) 2_676 .
O70 W15 W20 20.3(14) . .
O19 W15 W20 60.5(6) . .
O54 W15 O66 81(2) . 2_676
O60 W15 O66 176.7(15) . 2_676
W17 W15 O66 85.9(8) . 2_676
O72 W15 O66 84.1(17) . 2_676
O37 W15 O66 84.0(10) 2_676 2_676
O70 W15 O66 79.6(15) . 2_676
O19 W15 O66 79.8(10) . 2_676
W20 W15 O66 82.3(8) . 2_676
O45 W16 O55 101(2) . .
O45 W16 O69 48(2) . .
O55 W16 O69 97.4(18) . .
O45 W16 O68 43(2) . .
O55 W16 O68 95.2(16) . .
O69 W16 O68 91(2) . .
O45 W16 O34 133.6(19) . .
O55 W16 O34 96.2(13) . .
O69 W16 O34 87.5(16) . .
O68 W16 O34 168.6(13) . .
O45 W16 W13 71.4(18) . .
O55 W16 W13 95.8(12) . .
O69 W16 W13 23.6(15) . .
O68 W16 W13 114.7(13) . .
O34 W16 W13 64.2(6) . .
O45 W16 O29 125.0(19) . .
O55 W16 O29 96.2(13) . .
O69 W16 O29 165.8(15) . .
O68 W16 O29 83.7(14) . .
O34 W16 O29 95.0(8) . .
W13 W16 O29 156.9(6) . .
O45 W16 W18 65.0(18) . .
O55 W16 W18 94.3(12) . .
O69 W16 W18 112.9(15) . .
O68 W16 W18 21.9(13) . .
O34 W16 W18 155.6(6) . .
W13 W16 W18 136.37(14) . .
O29 W16 W18 61.9(6) . .
O45 W16 O67 80(2) . .
O55 W16 O67 178.5(15) . .
O69 W16 O67 84.1(16) . .
O68 W16 O67 84.8(14) . .
O34 W16 O67 83.8(10) . .
W13 W16 O67 85.5(8) . .
O29 W16 O67 82.3(10) . .
W18 W16 O67 85.1(8) . .
O72 W17 O57 96(4) . .
O72 W17 W15 80(3) . .
O57 W17 W15 93.9(11) . .
O72 W17 O53 42(3) . .
O57 W17 O53 97.6(15) . .
W15 W17 O53 121.4(10) . .
O72 W17 O54 49(3) . .
O57 W17 O54 97.8(15) . .
W15 W17 O54 30.5(10) . .
O53 W17 O54 90.9(14) . .
O72 W17 O37 138(3) . 2_676
O57 W17 O37 95.8(12) . 2_676
W15 W17 O37 59.3(5) . 2_676
O53 W17 O37 166.5(11) . 2_676
O54 W17 O37 89.1(12) . 2_676
O72 W17 W11 70(3) . .
O57 W17 W11 92.3(11) . .
W15 W17 W11 149.95(16) . .
O53 W17 W11 28.5(10) . .
O54 W17 W11 119.4(10) . .
O37 W17 W11 148.9(6) 2_676 .
O72 W17 O15 128(3) . 2_676
O57 W17 O15 94.2(12) . 2_676
W15 W17 O15 149.9(5) . 2_676
O53 W17 O15 86.1(11) . 2_676
O54 W17 O15 167.9(11) . 2_676
O37 W17 O15 91.0(7) 2_676 2_676
W11 W17 O15 58.4(5) . 2_676
O72 W17 O48 85(4) . .
O57 W17 O48 177.3(16) . .
W15 W17 O48 88.7(11) . .
O53 W17 O48 81.6(15) . .
O54 W17 O48 84.8(15) . .
O37 W17 O48 84.9(13) 2_676 .
W11 W17 O48 85.7(11) . .
O15 W17 O48 83.2(12) 2_676 .
O72 W17 Na21 41(3) . .
O57 W17 Na21 137.3(12) . .
W15 W17 Na21 79.1(3) . .
O53 W17 Na21 54.7(10) . .
O54 W17 Na21 56.5(10) . .
O37 W17 Na21 115.0(6) 2_676 .
W11 W17 Na21 76.5(3) . .
O15 W17 Na21 112.9(6) 2_676 .
O48 W17 Na21 44.0(12) . .
O68 W18 O58 95(3) . .
O68 W18 W14 87(3) . .
O58 W18 W14 96.5(14) . .
O68 W18 O63 56(3) . .
O58 W18 O63 101.5(17) . .
W14 W18 O63 30.6(10) . .
O68 W18 O45 36(3) . .
O58 W18 O45 97.7(17) . .
W14 W18 O45 121.5(10) . .
O63 W18 O45 90.9(15) . .
O68 W18 O11 145(3) . .
O58 W18 O11 97.3(15) . .
W14 W18 O11 59.8(5) . .
O63 W18 O11 89.5(12) . .
O45 W18 O11 164.6(11) . .
O68 W18 O29 119(3) . .
O58 W18 O29 94.6(15) . .
W14 W18 O29 151.1(6) . .
O63 W18 O29 163.4(11) . .
O45 W18 O29 83.0(12) . .
O11 W18 O29 92.4(8) . .
O68 W18 W16 64(3) . .
O58 W18 W16 92.7(14) . .
W14 W18 W16 149.95(16) . .
O63 W18 W16 119.4(10) . .
O45 W18 W16 28.5(10) . .
O11 W18 W16 146.9(6) . .
O29 W18 W16 55.3(5) . .
O68 W18 O50 85(3) . .
O58 W18 O50 176.2(17) . .
W14 W18 O50 87.2(9) . .
O63 W18 O50 81.4(13) . .
O45 W18 O50 79.7(13) . .
O11 W18 O50 85.2(11) . .
O29 W18 O50 82.3(11) . .
W16 W18 O50 83.7(9) . .
O49 W19 O74 95(3) . .
O49 W19 O53 41(2) . .
O74 W19 O53 97.6(16) . .
O49 W19 O69 52(3) . .
O74 W19 O69 95.6(18) . .
O53 W19 O69 93.3(18) . .
O49 W19 W13 76(2) . .
O74 W19 W13 93.9(13) . .
O53 W19 W13 116.4(10) . .
O69 W19 W13 23.2(14) . .
O49 W19 W11 70(2) . .
O74 W19 W11 92.7(13) . .
O53 W19 W11 28.8(10) . .
O69 W19 W11 122.0(14) . .
W13 W19 W11 145.15(15) . .
O49 W19 O18 137(2) . 2_676
O74 W19 O18 94.1(14) . 2_676
O53 W19 O18 168.3(11) . 2_676
O69 W19 O18 84.8(15) . 2_676
W13 W19 O18 61.7(5) . 2_676
W11 W19 O18 151.5(5) . 2_676
O49 W19 O41 129(2) . 2_676
O74 W19 O41 95.0(14) . 2_676
O53 W19 O41 87.7(12) . 2_676
O69 W19 O41 169.2(14) . 2_676
W13 W19 O41 152.9(6) . 2_676
W11 W19 O41 59.8(5) . 2_676
O18 W19 O41 92.1(7) 2_676 2_676
O49 W19 O46 87(2) . .
O74 W19 O46 177.8(15) . .
O53 W19 O46 84.3(13) . .
O69 W19 O46 85.4(15) . .
W13 W19 O46 86.2(8) . .
W11 W19 O46 88.4(8) . .
O18 W19 O46 84.1(10) 2_676 .
O41 W19 O46 84.0(10) 2_676 .
O49 W19 Na4 137(2) . .
O74 W19 Na4 43.0(14) . .
O53 W19 Na4 119.5(12) . .
O69 W19 Na4 126.3(15) . .
W13 W19 Na4 110.9(6) . .
W11 W19 Na4 97.0(6) . .
O18 W19 Na4 70.2(8) 2_676 .
O41 W19 Na4 61.6(8) 2_676 .
O46 W19 Na4 135.0(10) . .
O49 W19 Na21 42(2) . .
O74 W19 Na21 137.0(13) . .
O53 W19 Na21 55.4(10) . .
O69 W19 Na21 58.5(14) . .
W13 W19 Na21 74.6(3) . .
W11 W19 Na21 77.4(3) . .
O18 W19 Na21 114.5(6) 2_676 .
O41 W19 Na21 114.2(7) 2_676 .
O46 W19 Na21 45.1(9) . .
Na4 W19 Na21 174.3(7) . .
O70 W20 W12 87(3) . .
O70 W20 O52 101(3) . .
W12 W20 O52 93.1(13) . .
O70 W20 O64 59(3) . .
W12 W20 O64 27.9(12) . .
O52 W20 O64 100.0(17) . .
O70 W20 O54 34(3) . .
W12 W20 O54 121.4(10) . .
O52 W20 O54 97.4(16) . .
O64 W20 O54 93.6(16) . .
O70 W20 O33 147(3) . .
W12 W20 O33 63.2(5) . .
O52 W20 O33 95.0(14) . .
O64 W20 O33 89.7(13) . .
O54 W20 O33 166.5(11) . .
O70 W20 O19 116(3) . .
W12 W20 O19 152.6(6) . .
O52 W20 O19 97.0(14) . .
O64 W20 O19 162.8(13) . .
O54 W20 O19 82.5(12) . .
O33 W20 O19 90.5(7) . .
O70 W20 W15 62(3) . .
W12 W20 W15 148.76(16) . .
O52 W20 W15 94.1(13) . .
O64 W20 W15 120.9(12) . .
O54 W20 W15 27.4(10) . .
O33 W20 W15 145.9(5) . .
O19 W20 W15 55.7(5) . .
O70 W20 O56 79(3) . .
W12 W20 O56 87.2(8) . .
O52 W20 O56 179.1(15) . .
O64 W20 O56 80.6(13) . .
O54 W20 O56 83.2(12) . .
O33 W20 O56 84.4(9) . .
O19 W20 O56 82.3(9) . .
W15 W20 O56 86.1(7) . .
O70 W20 Na21 38(3) . .
W12 W20 Na21 77.6(3) . .
O52 W20 Na21 137.6(13) . .
O64 W20 Na21 54.9(12) . .
O54 W20 Na21 56.7(11) . .
O33 W20 Na21 116.0(6) . .
O19 W20 Na21 110.2(6) . .
W15 W20 Na21 76.6(3) . .
O56 W20 Na21 43.3(8) . .
O50 Na21 O56 105.6(12) . .
O50 Na21 O48 174.3(16) . .
O56 Na21 O48 73.4(12) . .
O50 Na21 O65 73.2(12) . 2_676
O56 Na21 O65 174.3(14) . 2_676
O48 Na21 O65 107.2(13) . 2_676
O50 Na21 O47 34.8(11) . .
O56 Na21 O47 70.8(11) . .
O48 Na21 O47 144.0(14) . .
O65 Na21 O47 107.9(12) 2_676 .
O50 Na21 O73 144.6(13) . 2_676
O56 Na21 O73 109.0(12) . 2_676
O48 Na21 O73 35.6(12) . 2_676
O65 Na21 O73 71.6(11) 2_676 2_676
O47 Na21 O73 174.1(15) . 2_676
O50 Na21 O46 108.1(12) . .
O56 Na21 O46 145.3(13) . .
O48 Na21 O46 72.2(13) . .
O65 Na21 O46 35.0(10) 2_676 .
O47 Na21 O46 142.6(13) . .
O73 Na21 O46 36.6(10) 2_676 .
O50 Na21 O71 73.2(12) . .
O56 Na21 O71 32.5(10) . .
O48 Na21 O71 106.0(14) . .
O65 Na21 O71 146.3(13) 2_676 .
O47 Na21 O71 38.4(11) . .
O73 Na21 O71 141.5(13) 2_676 .
O46 Na21 O71 174.4(14) . .
O50 Na21 O67 37.0(10) . .
O56 Na21 O67 142.3(12) . .
O48 Na21 O67 143.2(14) . .
O65 Na21 O67 36.3(10) 2_676 .
O47 Na21 O67 71.7(11) . .
O73 Na21 O67 107.8(12) 2_676 .
O46 Na21 O67 71.2(11) . .
O71 Na21 O67 110.1(12) . .
O50 Na21 O66 142.8(13) . 2_676
O56 Na21 O66 37.3(9) . 2_676
O48 Na21 O66 36.1(12) . 2_676
O65 Na21 O66 143.2(12) 2_676 2_676
O47 Na21 O66 108.1(12) . 2_676
O73 Na21 O66 71.8(11) 2_676 2_676
O46 Na21 O66 108.3(12) . 2_676
O71 Na21 O66 69.9(11) . 2_676
O67 Na21 O66 174.5(14) . 2_676
O50 Na21 O211 87.5(13) . 2_676
O56 Na21 O211 87.2(11) . 2_676
O48 Na21 O211 86.8(14) . 2_676
O65 Na21 O211 87.2(12) 2_676 2_676
O47 Na21 O211 87.2(12) . 2_676
O73 Na21 O211 86.9(12) 2_676 2_676
O46 Na21 O211 86.2(11) . 2_676
O71 Na21 O211 88.5(12) . 2_676
O67 Na21 O211 87.0(12) . 2_676
O66 Na21 O211 87.6(12) 2_676 2_676
O50 Na21 Na21 87.5(13) . 2_676
O56 Na21 Na21 87.2(11) . 2_676
O48 Na21 Na21 86.8(14) . 2_676
O65 Na21 Na21 87.2(12) 2_676 2_676
O47 Na21 Na21 87.2(12) . 2_676
O73 Na21 Na21 86.9(12) 2_676 2_676
O46 Na21 Na21 86.2(11) . 2_676
O71 Na21 Na21 88.5(12) . 2_676
O67 Na21 Na21 87.0(12) . 2_676
O66 Na21 Na21 87.6(12) 2_676 2_676
O211 Na21 Na21 0.0(8) 2_676 2_676
C5 N1 C1 120.0 . .
C5 N1 Eu1 119.4(9) . .
C1 N1 Eu1 120.2(9) . .
C2 C1 N1 120.0 . .
C2 C1 C6 126.5(17) . .
N1 C1 C6 113.5(17) . .
C3 C2 C1 120.0 . .
C4 C3 C2 120.0 . .
C5 C4 C3 120.0 . .
C4 C5 N1 120.0 . .
C4 C5 C7 125.5(16) . .
N1 C5 C7 114.4(16) . .
O43 C6 O42 123(3) . .
O43 C6 C1 119(3) . .
O42 C6 C1 118(3) . .
O21 C7 O26 129(3) . .
O21 C7 C5 118(3) . .
O26 C7 C5 113(3) . .
W1 O1 W2 156.5(11) . .
W4 O2 W7 119.2(9) . .
W4 O2 Na3 111.4(10) . 2_775
W7 O2 Na3 119.2(11) . 2_775
W1 O3 W14 140.7(12) . .
W1 O3 W12 143.7(12) . .
W14 O3 W12 64.3(6) . .
W2 O4 W5 155.0(11) . .
W10 O5 Na2 134.8(10) . .
W8 O6 W2 118.5(10) . .
W10 O7 W6 157.5(12) . .
P4 O9 P1 82.2(11) . .
P4 O9 W6 121.5(12) . .
P1 O9 W6 121.1(11) . .
P4 O9 W3 121.2(11) . .
P1 O9 W3 121.5(11) . .
W6 O9 W3 92.7(7) . .
W3 O10 W4 156.0(12) . .
W14 O11 W18 55.7(5) . .
W14 O11 W3 146.7(11) . .
W18 O11 W3 146.3(10) . .
W1 O12 Eu1 151.0(10) . .
W9 O13 W4 157.3(13) . .
W3 O14 W1 157.4(11) . .
W6 O15 W11 143.0(10) . 2_676
W6 O15 W17 144.2(10) . 2_676
W11 O15 W17 60.7(5) 2_676 2_676
W3 O16 Na1 162.9(12) . .
W9 O17 Na8 138.8(15) . 1_564
W8 O18 W19 142.9(10) . 2_676
W8 O18 W13 143.8(10) . 2_676
W19 O18 W13 58.0(5) 2_676 2_676
W5 O19 W15 143.4(11) . .
W5 O19 W20 144.0(11) . .
W15 O19 W20 63.8(6) . .
W3 O20 W6 119.4(9) . .
W6 O22 Na1 158.9(12) . 2_775
P2 O23 P3 80.1(10) . .
P2 O23 W8 121.2(11) . .
P3 O23 W8 121.2(11) . .
P2 O23 W2 120.7(11) . .
P3 O23 W2 121.3(10) . .
W8 O23 W2 95.1(7) . .
W10 O24 W8 154.6(12) . .
W4 O25 Na7 163.2(12) . 2_675
W5 O27 Na8 145.0(15) . .
W7 O28 Na6 160.2(14) . .
W4 O29 W16 144.7(11) . .
W4 O29 W18 143.3(11) . .
W16 O29 W18 62.8(6) . .
P5 O30 P3 83.5(12) 2_676 .
P5 O30 W5 118.3(13) 2_676 .
P3 O30 W5 120.0(12) . .
P5 O30 W9 119.9(13) 2_676 2_676
P3 O30 W9 122.1(12) . 2_676
W5 O30 W9 95.6(8) . 2_676
P4 O31 P2 86.1(12) . .
P4 O31 W1 119.4(12) . .
P2 O31 W1 119.6(12) . .
P4 O31 W10 120.0(12) . .
P2 O31 W10 121.2(12) . .
W1 O31 W10 93.6(8) . .
W9 O32 W8 153.5(11) 2_676 .
W2 O33 W12 146.9(10) . .
W2 O33 W20 147.7(10) . .
W12 O33 W20 52.7(5) . .
W9 O34 W16 144.8(11) . .
W9 O34 W13 145.5(11) . .
W16 O34 W13 58.1(5) . .
W10 O35 W1 119.8(9) . .
W7 O36 W5 156.7(11) . 2_676
W7 O37 W15 145.4(11) . 2_676
W7 O37 W17 145.9(11) . 2_676
W15 O37 W17 57.0(5) 2_676 2_676
W9 O38 W5 118.8(9) 2_676 .
P5 O39 P1 83.3(12) . .
P5 O39 W4 118.8(13) . .
P1 O39 W4 121.3(12) . .
P5 O39 W7 119.8(12) . .
P1 O39 W7 123.8(12) . .
W4 O39 W7 93.0(8) . .
W2 O40 Na5 135.4(13) . 2_666
W10 O41 W11 143.5(11) . 2_676
W10 O41 W19 145.6(11) . 2_676
W11 O41 W19 59.9(5) 2_676 2_676
W10 O41 Na4 103.6(10) . 2_676
W11 O41 Na4 108.2(10) 2_676 2_676
W19 O41 Na4 79.5(9) 2_676 2_676
W10 O41 Na4 101.5(10) . 1_655
W11 O41 Na4 95.2(10) 2_676 1_655
W19 O41 Na4 99.2(10) 2_676 1_655
Na4 O41 Na4 33.9(13) 2_676 1_655
W7 O44 W6 159.2(11) . .
W16 O45 O68 106(3) . .
W16 O45 O69 100(3) . .
O68 O45 O69 154(4) . .
W16 O45 W13 78.1(19) . .
O68 O45 W13 176(3) . .
O69 O45 W13 22(2) . .
W16 O45 W18 86(2) . .
O68 O45 W18 19.9(18) . .
O69 O45 W18 174(3) . .
W13 O45 W18 164(2) . .
P2 O46 O65 101(2) 2_676 2_676
P2 O46 O73 103(2) 2_676 2_676
O65 O46 O73 144(3) 2_676 2_676
P2 O46 W19 131.8(19) 2_676 .
O65 O46 W19 93.0(19) 2_676 .
O73 O46 W19 92.1(18) 2_676 .
P2 O46 Na21 129.1(19) 2_676 .
O65 O46 Na21 72.1(16) 2_676 .
O73 O46 Na21 71.5(16) 2_676 .
W19 O46 Na21 99.1(13) . .
P4 O47 O50 102(2) . .
P4 O47 O71 102(2) . .
O50 O47 O71 141(3) . .
P4 O47 W14 129(2) . .
O50 O47 W14 92(2) . .
O71 O47 W14 94.9(19) . .
P4 O47 Na21 129(2) . .
O50 O47 Na21 69.3(18) . .
O71 O47 Na21 71.9(16) . .
W14 O47 Na21 101.9(14) . .
P1 O48 O73 100(3) 2_676 2_676
P1 O48 O66 99(3) 2_676 2_676
O73 O48 O66 148(3) 2_676 2_676
P1 O48 W17 133(3) 2_676 .
O73 O48 W17 95(2) 2_676 .
O66 O48 W17 91(2) 2_676 .
P1 O48 Na21 126(2) 2_676 .
O73 O48 Na21 73(2) 2_676 .
O66 O48 Na21 74.9(19) 2_676 .
W17 O48 Na21 100.8(17) . .
W19 O49 O53 112(3) . .
W19 O49 O69 100(3) . .
O53 O49 O69 146(4) . .
W19 O49 W11 83(2) . .
O53 O49 W11 29.5(16) . .
O69 O49 W11 175(3) . .
W19 O49 W13 77(2) . .
O53 O49 W13 168(3) . .
O69 O49 W13 22.9(18) . .
W11 O49 W13 160(2) . .
P1 O50 O47 100(2) . .
P1 O50 O67 95(2) . .
O47 O50 O67 152(3) . .
P1 O50 W18 129(2) . .
O47 O50 W18 93(2) . .
O67 O50 W18 96(2) . .
P1 O50 Na21 128(2) . .
O47 O50 Na21 75.9(19) . .
O67 O50 Na21 76.1(17) . .
W18 O50 Na21 102.7(15) . .
W20 O52 W12 43.2(9) . .
W11 O53 O49 107(3) . .
W11 O53 O72 104(3) . .
O49 O53 O72 148(4) . .
W11 O53 W19 81.1(19) . .
O49 O53 W19 26.3(17) . .
O72 O53 W19 174(3) . .
W11 O53 W17 82(2) . .
O49 O53 W17 171(3) . .
O72 O53 W17 23(2) . .
W19 O53 W17 162(2) . .
W15 O54 O70 111(3) . .
W15 O54 O72 97(3) . .
O70 O54 O72 152(4) . .
W15 O54 W20 92(2) . .
O70 O54 W20 19(2) . .
O72 O54 W20 170(3) . .
W15 O54 W17 72.9(18) . .
O70 O54 W17 172(3) . .
O72 O54 W17 24(2) . .
W20 O54 W17 164(2) . .
W16 O55 Na7 150(2) . .
O71 O56 P3 102(2) . .
O71 O56 O66 152(3) . 2_676
P3 O56 O66 96.9(19) . 2_676
O71 O56 W20 90.7(19) . .
P3 O56 W20 130.1(17) . .
O66 O56 W20 93.5(17) 2_676 .
O71 O56 Na21 76.6(18) . .
P3 O56 Na21 128.5(17) . .
O66 O56 Na21 75.2(15) 2_676 .
W20 O56 Na21 101.3(12) . .
W13 O59 Na7 128.4(19) . .
W11 O61 Na2 130(2) . 1_455
W11 O61 Na4 111(2) . 2_576
Na2 O61 Na4 104.2(15) 1_455 2_576
W14 O62 Na5 144(2) . .
W14 O63 O64 117(3) . .
W14 O63 O68 93(3) . .
O64 O63 O68 150(4) . .
W14 O63 W18 69.1(18) . .
O64 O63 W18 173(3) . .
O68 O63 W18 24.6(16) . .
W14 O63 W12 94(2) . .
O64 O63 W12 22.4(19) . .
O68 O63 W12 172(3) . .
W18 O63 W12 163(2) . .
W12 O64 O63 124(4) . .
W12 O64 O70 91(3) . .
O63 O64 O70 145(4) . .
W12 O64 W20 67(2) . .
O63 O64 W20 168(3) . .
O70 O64 W20 23.6(17) . .
W12 O64 W14 97(3) . .
O63 O64 W14 26.7(17) . .
O70 O64 W14 171(3) . .
W20 O64 W14 165(2) . .
P3 O65 O46 98(2) . 2_676
P3 O65 O67 99(2) . 2_676
O46 O65 O67 146(3) 2_676 2_676
P3 O65 W13 133.8(19) . 2_676
O46 O65 W13 95.9(19) 2_676 2_676
O67 O65 W13 93.3(19) 2_676 2_676
P3 O65 Na21 126.7(19) . 2_676
O46 O65 Na21 72.9(17) 2_676 2_676
O67 O65 Na21 73.6(16) 2_676 2_676
W13 O65 Na21 99.5(13) 2_676 2_676
P5 O66 O48 99(2) . 2_676
P5 O66 O56 103(2) . 2_676
O48 O66 O56 136(3) 2_676 2_676
P5 O66 W15 132(2) . 2_676
O48 O66 W15 94(2) 2_676 2_676
O56 O66 W15 98.2(18) 2_676 2_676
P5 O66 Na21 126.2(19) . 2_676
O48 O66 Na21 69.0(19) 2_676 2_676
O56 O66 Na21 67.5(15) 2_676 2_676
W15 O66 Na21 102.1(13) 2_676 2_676
P5 O67 O65 103(2) . 2_676
P5 O67 O50 103(2) . .
O65 O67 O50 137(3) 2_676 .
P5 O67 W16 130(2) . .
O65 O67 W16 93.7(19) 2_676 .
O50 O67 W16 95.1(19) . .
P5 O67 Na21 128.6(19) . .
O65 O67 Na21 70.2(16) 2_676 .
O50 O67 Na21 66.9(16) . .
W16 O67 Na21 101.4(13) . .
W18 O68 O45 124(4) . .
W18 O68 O63 99(3) . .
O45 O68 O63 134(4) . .
W18 O68 W14 69(3) . .
O45 O68 W14 163(3) . .
O63 O68 W14 30.6(14) . .
W18 O68 W16 94(3) . .
O45 O68 W16 30.7(16) . .
O63 O68 W16 163(3) . .
W14 O68 W16 162(3) . .
W13 O69 O45 117(4) . .
W13 O69 O49 106(4) . .
O45 O69 O49 136(4) . .
W13 O69 W16 85(3) . .
O45 O69 W16 32.5(17) . .
O49 O69 W16 168(4) . .
W13 O69 W19 79(3) . .
O45 O69 W19 162(4) . .
O49 O69 W19 27.4(16) . .
W16 O69 W19 162(3) . .
W20 O70 O54 127(5) . .
W20 O70 O64 97(4) . .
O54 O70 O64 136(4) . .
W20 O70 W12 69(3) . .
O54 O70 W12 164(4) . .
O64 O70 W12 28.3(16) . .
W20 O70 W15 98(3) . .
O54 O70 W15 28.9(17) . .
O64 O70 W15 164(3) . .
W12 O70 W15 167(3) . .
O56 O71 P2 101(2) . .
O56 O71 O47 140(3) . .
P2 O71 O47 97(2) . .
O56 O71 W12 96(2) . .
P2 O71 W12 134(2) . .
O47 O71 W12 97(2) . .
O56 O71 Na21 70.8(17) . .
P2 O71 Na21 124.8(19) . .
O47 O71 Na21 69.7(16) . .
W12 O71 Na21 101.5(14) . .
W17 O72 O53 115(5) . .
W17 O72 O54 107(4) . .
O53 O72 O54 137(4) . .
W17 O72 W11 86(3) . .
O53 O72 W11 29.6(17) . .
O54 O72 W11 166(4) . .
W17 O72 W15 76(3) . .
O53 O72 W15 167(4) . .
O54 O72 W15 31.3(16) . .
W11 O72 W15 161(3) . .
P4 O73 O48 100(2) . 2_676
P4 O73 O46 100(2) . 2_676
O48 O73 O46 143(3) 2_676 2_676
P4 O73 W11 129.9(19) . 2_676
O48 O73 W11 95(2) 2_676 2_676
O46 O73 W11 95.9(19) 2_676 2_676
P4 O73 Na21 128.2(19) . 2_676
O48 O73 Na21 72(2) 2_676 2_676
O46 O73 Na21 71.9(16) 2_676 2_676
W11 O73 Na21 102.0(13) 2_676 2_676
W19 O74 Na4 106(2) . .
W19 O74 Na4 111.1(18) . 2_576
Na4 O74 Na4 35.4(16) . 2_576
W19 O74 Na2 124.2(18) . 1_455
Na4 O74 Na2 122.7(18) . 1_455
Na4 O74 Na2 96.4(13) 2_576 1_455
C7 O21 Na1 140(2) . .
C7 O26 Eu1 128(2) . .
C7 O26 Na6 101(2) . 2_775
Eu1 O26 Na6 102.5(12) . 2_775
C6 O42 Eu1 122.9(19) . .
C6 O43 Na2 137(2) . .
C6 O43 Na7 134(2) . 1_655
Na2 O43 Na7 88.1(12) . 1_655
Eu1 O3W Na6 99.0(12) . 2_775
Eu1 O5W Na3 128.9(12) . .
O16 Na1 O12W 87.0(13) . .
O16 Na1 O21 87.5(9) . .
O12W Na1 O21 94.4(14) . .
O16 Na1 O11W 176.3(16) . .
O12W Na1 O11W 89.3(19) . .
O21 Na1 O11W 93.5(16) . .
O16 Na1 O22 97.6(8) . 2_775
O12W Na1 O22 171.4(14) . 2_775
O21 Na1 O22 93.0(9) . 2_775
O11W Na1 O22 86.0(16) . 2_775
O16 Na1 O10W 83.3(13) . .
O12W Na1 O10W 91.0(16) . .
O21 Na1 O10W 169.0(14) . .
O11W Na1 O10W 96.1(18) . .
O22 Na1 O10W 82.4(12) 2_775 .
O16 Na1 Na8 132.4(10) . 2_666
O12W Na1 Na8 47.3(14) . 2_666
O21 Na1 Na8 84.1(10) . 2_666
O11W Na1 Na8 44.3(16) . 2_666
O22 Na1 Na8 129.6(10) 2_775 2_666
O10W Na1 Na8 106.5(14) . 2_666
O43 Na2 O61 151.6(11) . 1_655
O43 Na2 O5 68.0(7) . .
O61 Na2 O5 85.5(10) 1_655 .
O43 Na2 O74 109.9(10) . 1_655
O61 Na2 O74 44.1(11) 1_655 1_655
O5 Na2 O74 59.5(9) . 1_655
O43 Na2 Na7 46.7(8) . 1_655
O61 Na2 Na7 119.8(11) 1_655 1_655
O5 Na2 Na7 78.4(8) . 1_655
O74 Na2 Na7 78.9(9) 1_655 1_655
O43 Na2 Eu1 93.1(7) . 2_766
O61 Na2 Eu1 109.3(10) 1_655 2_766
O5 Na2 Eu1 119.0(6) . 2_766
O74 Na2 Eu1 151.8(9) 1_655 2_766
Na7 Na2 Eu1 129.3(5) 1_655 2_766
O17W Na3 O6W 113.2(17) 1_655 1_654
O17W Na3 O5W 112.6(16) 1_655 .
O6W Na3 O5W 89.6(15) 1_654 .
O17W Na3 O2 124.9(15) 1_655 2_775
O6W Na3 O2 96.3(15) 1_654 2_775
O5W Na3 O2 113.1(13) . 2_775
O17W Na3 O6AW 125.8(18) 1_655 1_654
O6W Na3 O6AW 18.2(12) 1_654 1_654
O5W Na3 O6AW 72.8(14) . 1_654
O2 Na3 O6AW 96.2(15) 2_775 1_654
O17W Na3 Na7 32.0(8) 1_655 1_655
O6W Na3 Na7 133.1(16) 1_654 1_655
O5W Na3 Na7 127.1(14) . 1_655
O2 Na3 Na7 94.2(12) 2_775 1_655
O6AW Na3 Na7 150.6(17) 1_654 1_655
Na4 Na4 O74 95(3) 2_576 .
Na4 Na4 O9W 144(3) 2_576 .
O74 Na4 O9W 76.3(17) . .
Na4 Na4 O41 79(2) 2_576 2_676
O74 Na4 O41 64.4(14) . 2_676
O9W Na4 O41 125.0(16) . 2_676
Na4 Na4 O61 93(2) 2_576 2_576
O74 Na4 O61 166(2) . 2_576
O9W Na4 O61 90.1(16) . 2_576
O41 Na4 O61 129.0(15) 2_676 2_576
Na4 Na4 O74 49(2) 2_576 2_576
O74 Na4 O74 144.6(16) . 2_576
O9W Na4 O74 130.4(18) . 2_576
O41 Na4 O74 102.7(13) 2_676 2_576
O61 Na4 O74 44.8(12) 2_576 2_576
Na4 Na4 O41 67(2) 2_576 1_455
O74 Na4 O41 117.3(16) . 1_455
O9W Na4 O41 85.5(14) . 1_455
O41 Na4 O41 146.1(13) 2_676 1_455
O61 Na4 O41 55.8(11) 2_576 1_455
O74 Na4 O41 54.7(10) 2_576 1_455
Na4 Na4 W19 102(2) 2_576 .
O74 Na4 W19 31.0(11) . .
O9W Na4 W19 89.0(14) . .
O41 Na4 W19 39.0(6) 2_676 .
O61 Na4 W19 156.2(15) 2_576 .
O74 Na4 W19 140.5(14) 2_576 .
O41 Na4 W19 147.7(12) 1_455 .
Na4 Na4 W11 83(2) 2_576 2_576
O74 Na4 W11 146.4(16) . 2_576
O9W Na4 W11 85.4(13) . 2_576
O41 Na4 W11 146.1(12) 2_676 2_576
O61 Na4 W11 24.0(9) 2_576 2_576
O74 Na4 W11 45.1(9) 2_576 2_576
O41 Na4 W11 32.0(5) 1_455 2_576
W19 Na4 W11 174.4(11) . 2_576
Na4 Na4 W10 81(2) 2_576 2_676
O74 Na4 W10 93.8(14) . 2_676
O9W Na4 W10 134.1(15) . 2_676
O41 Na4 W10 29.9(5) 2_676 2_676
O61 Na4 W10 99.2(12) 2_576 2_676
O74 Na4 W10 81.9(11) 2_576 2_676
O41 Na4 W10 136.2(11) 1_455 2_676
W19 Na4 W10 65.3(6) . 2_676
W11 Na4 W10 118.8(9) 2_576 2_676
O17W Na5 O62 140(2) . .
O17W Na5 O14W 120(2) . 2_666
O62 Na5 O14W 74.1(19) . 2_666
O17W Na5 O8W 52.3(16) . 2_675
O62 Na5 O8W 104.5(19) . 2_675
O14W Na5 O8W 76(2) 2_666 2_675
O17W Na5 O7W 117.8(18) . 2_666
O62 Na5 O7W 97.5(16) . 2_666
O14W Na5 O7W 90.3(19) 2_666 2_666
O8W Na5 O7W 150(2) 2_675 2_666
O17W Na5 O40 59.6(7) . 2_666
O62 Na5 O40 156.4(19) . 2_666
O14W Na5 O40 84.0(19) 2_666 2_666
O8W Na5 O40 78.2(14) 2_675 2_666
O7W Na5 O40 73.3(13) 2_666 2_666
O17W Na5 Na7 41.3(9) . .
O62 Na5 Na7 102.6(16) . .
O14W Na5 Na7 140(2) 2_666 .
O8W Na5 Na7 66.0(14) 2_675 .
O7W Na5 Na7 129.2(18) 2_666 .
O40 Na5 Na7 99.9(10) 2_666 .
O28 Na6 O26 84.1(13) . 2_775
O28 Na6 O3W 132.2(18) . 2_775
O26 Na6 O3W 60.3(11) 2_775 2_775
O28 Na6 Na8 89.6(14) . 2_676
O26 Na6 Na8 167.1(17) 2_775 2_676
O3W Na6 Na8 117.9(15) 2_775 2_676
O28 Na6 Eu1 96.6(13) . 2_775
O26 Na6 Eu1 34.2(7) 2_775 2_775
O3W Na6 Eu1 36.3(7) 2_775 2_775
Na8 Na6 Eu1 136.6(13) 2_676 2_775
O13W Na7 O55 62(2) . .
O13W Na7 O17W 91(2) . .
O55 Na7 O17W 137(2) . .
O13W Na7 O43 148.4(19) . 1_455
O55 Na7 O43 149(2) . 1_455
O17W Na7 O43 60.0(14) . 1_455
O13W Na7 O59 112(2) . .
O55 Na7 O59 51.2(13) . .
O17W Na7 O59 148(2) . .
O43 Na7 O59 99.9(16) 1_455 .
O13W Na7 O25 54.9(18) . 2_675
O55 Na7 O25 99.1(18) . 2_675
O17W Na7 O25 88.7(15) . 2_675
O43 Na7 O25 108.5(15) 1_455 2_675
O59 Na7 O25 122.8(13) . 2_675
O13W Na7 Na5 79.5(18) . .
O55 Na7 Na5 97.9(18) . .
O17W Na7 Na5 41.6(10) . .
O43 Na7 Na5 85.0(10) 1_455 .
O59 Na7 Na5 118.2(17) . .
O25 Na7 Na5 112.9(13) 2_675 .
O13W Na7 Na2 152(2) . 1_455
O55 Na7 Na2 104.6(17) . 1_455
O17W Na7 Na2 83.9(17) . 1_455
O43 Na7 Na2 45.2(9) 1_455 1_455
O59 Na7 Na2 65.4(12) . 1_455
O25 Na7 Na2 152.2(15) 2_675 1_455
Na5 Na7 Na2 78.1(11) . 1_455
O13W Na7 Na3 87.0(18) . 1_455
O55 Na7 Na3 149(2) . 1_455
O17W Na7 Na3 34.2(10) . 1_455
O43 Na7 Na3 62.2(9) 1_455 1_455
O59 Na7 Na3 158.7(17) . 1_455
O25 Na7 Na3 59.1(9) 2_675 1_455
Na5 Na7 Na3 74.0(8) . 1_455
Na2 Na7 Na3 103.3(9) 1_455 1_455
O17 Na8 O27 83.1(15) 1_546 .
O17 Na8 O11W 88(2) 1_546 2_666
O27 Na8 O11W 158(2) . 2_666
O17 Na8 O12W 82.5(17) 1_546 2_666
O27 Na8 O12W 115(2) . 2_666
O11W Na8 O12W 84(2) 2_666 2_666
O17 Na8 Na1 93.9(13) 1_546 2_666
O27 Na8 Na1 156.6(17) . 2_666
O11W Na8 Na1 43.8(16) 2_666 2_666
O12W Na8 Na1 41.8(12) 2_666 2_666
O17 Na8 Na6 130.5(17) 1_546 2_676
O27 Na8 Na6 108.7(15) . 2_676
O11W Na8 Na6 62.9(18) 2_666 2_676
O12W Na8 Na6 128.1(18) 2_666 2_676
Na1 Na8 Na6 90.9(12) 2_666 2_676
Na1 O11W Na8 92(2) . 2_666
Na1 O12W Na8 90.9(18) . 2_666
Na7 O17W Na5 97.1(19) . .
Na7 O17W Na3 113.7(17) . 1_455
Na5 O17W Na3 141(2) . 1_455

loop_
_geom_bond_atom_site_label_1
_geom_bond_atom_site_label_2
_geom_bond_distance
_geom_bond_site_symmetry_2
Eu1 O26 2.38(2) .
Eu1 O42 2.40(2) .
Eu1 O5W 2.47(2) .
Eu1 O12 2.468(17) .
Eu1 O3W 2.48(2) .
Eu1 O2W 2.48(3) .
Eu1 N1 2.509(17) .
Eu1 O1W 2.52(2) .
Eu1 O4W 2.56(2) .
Eu1 Na2 4.030(16) 2_766
Eu1 Na6 4.14(4) 2_775
P1 O48 1.51(5) 2_676
P1 O50 1.55(4) .
P1 O39 1.64(2) .
P1 O9 1.67(2) .
P1 P4 2.135(19) .
P1 P5 2.15(2) .
P2 O46 1.52(3) 2_676
P2 O71 1.54(4) .
P2 O23 1.61(2) .
P2 O31 1.67(2) .
P2 P3 2.088(18) .
P2 P4 2.27(2) .
P3 O65 1.53(3) .
P3 O56 1.53(3) .
P3 O23 1.64(2) .
P3 O30 1.71(2) .
P3 P5 2.247(19) 2_676
P4 O47 1.52(4) .
P4 O73 1.55(4) .
P4 O9 1.58(2) .
P4 O31 1.66(2) .
P5 O67 1.52(4) .
P5 O66 1.54(4) .
P5 O39 1.59(3) .
P5 O30 1.67(3) 2_676
P5 P3 2.247(19) 2_676
W1 O12 1.724(17) .
W1 O3 1.84(2) .
W1 O35 1.920(19) .
W1 O1 1.93(2) .
W1 O14 1.939(19) .
W1 O31 2.23(2) .
W2 O40 1.658(9) .
W2 O33 1.898(17) .
W2 O4 1.900(19) .
W2 O6 1.94(2) .
W2 O1 1.94(2) .
W2 O23 2.278(18) .
W3 O16 1.70(2) .
W3 O20 1.901(18) .
W3 O10 1.91(2) .
W3 O14 1.908(19) .
W3 O11 1.949(18) .
W3 O9 2.293(19) .
W4 O25 1.75(2) .
W4 O29 1.83(2) .
W4 O2 1.918(19) .
W4 O10 1.96(2) .
W4 O13 1.97(2) .
W4 O39 2.26(2) .
W5 O27 1.72(2) .
W5 O19 1.83(2) .
W5 O38 1.941(18) .
W5 O36 1.946(19) 2_676
W5 O4 1.978(19) .
W5 O30 2.22(2) .
W6 O22 1.71(2) .
W6 O15 1.878(18) .
W6 O20 1.913(18) .
W6 O44 1.955(18) .
W6 O7 1.96(2) .
W6 O9 2.257(19) .
W7 O28 1.70(2) .
W7 O44 1.889(18) .
W7 O37 1.906(19) .
W7 O36 1.912(19) .
W7 O2 1.925(19) .
W7 O39 2.30(2) .
W8 O8 1.73(2) .
W8 O18 1.858(17) .
W8 O6 1.92(2) .
W8 O32 1.96(2) .
W8 O24 1.98(2) .
W8 O23 2.218(18) .
W9 O17 1.69(2) .
W9 O13 1.89(2) .
W9 O34 1.89(2) .
W9 O38 1.910(18) 2_676
W9 O32 1.92(2) 2_676
W9 O30 2.25(2) 2_676
W10 O5 1.696(18) .
W10 O35 1.887(18) .
W10 O7 1.90(2) .
W10 O24 1.91(2) .
W10 O41 1.913(19) .
W10 O31 2.29(2) .
W10 Na4 3.73(3) 2_676
W11 O53 0.96(3) .
W11 O61 1.62(4) .
W11 O49 1.87(3) .
W11 O72 1.89(5) .
W11 O15 1.952(18) 2_676
W11 O41 1.977(19) 2_676
W11 W19 1.979(3) .
W11 W17 1.999(3) .
W11 O73 2.22(3) 2_676
W11 Na4 3.72(3) 2_576
W12 O64 0.88(4) .
W12 O51 1.72(4) .
W12 W20 1.729(3) .
W12 O70 1.85(4) .
W12 O63 1.91(3) .
W12 O33 1.939(17) .
W12 O3 2.07(2) .
W12 O71 2.14(4) .
W12 W14 2.205(3) .
W12 O52 2.52(4) .
W13 O69 0.78(5) .
W13 O59 1.73(4) .
W13 O45 1.87(3) .
W13 O49 1.92(3) .
W13 W16 1.933(3) .
W13 W19 1.937(3) .
W13 O18 2.012(17) 2_676
W13 O34 2.05(2) .
W13 O65 2.18(3) 2_676
W13 Na21 3.69(2) .
W14 O63 0.96(3) .
W14 W18 1.763(3) .
W14 O62 1.76(4) .
W14 O11 1.845(18) .
W14 O68 1.89(4) .
W14 O64 1.91(4) .
W14 O3 2.07(2) .
W14 O47 2.22(4) .
W15 O54 0.99(3) .
W15 O60 1.70(4) .
W15 W17 1.869(3) .
W15 O72 1.90(5) .
W15 O37 1.915(19) 2_676
W15 O70 1.92(4) .
W15 O19 1.99(2) .
W15 W20 2.156(3) .
W15 O66 2.20(3) 2_676
W16 O45 1.00(3) .
W16 O55 1.75(4) .
W16 O69 1.84(4) .
W16 O68 1.89(4) .
W16 O34 1.925(19) .
W16 O29 1.94(2) .
W16 W18 2.099(3) .
W16 O67 2.20(3) .
W17 O72 0.81(5) .
W17 O57 1.78(3) .
W17 O53 1.89(3) .
W17 O54 1.90(3) .
W17 O37 1.998(19) 2_676
W17 O15 2.002(17) 2_676
W17 O48 2.19(4) .
W17 Na21 3.73(2) .
W18 O68 0.79(4) .
W18 O58 1.70(4) .
W18 O63 1.86(3) .
W18 O45 1.91(3) .
W18 O11 1.926(18) .
W18 O29 2.08(2) .
W18 O50 2.22(4) .
W19 O49 0.90(4) .
W19 O74 1.67(4) .
W19 O53 1.88(3) .
W19 O69 1.93(4) .
W19 O18 1.984(17) 2_676
W19 O41 1.989(19) 2_676
W19 O46 2.19(3) .
W19 Na4 3.11(3) .
W19 Na21 3.70(2) .
W20 O70 0.75(5) .
W20 O52 1.75(4) .
W20 O64 1.87(4) .
W20 O54 1.88(3) .
W20 O33 1.955(17) .
W20 O19 2.09(2) .
W20 O56 2.19(3) .
W20 Na21 3.72(2) .
Na21 O50 2.55(4) .
Na21 O56 2.60(3) .
Na21 O48 2.64(5) .
Na21 O65 2.64(4) 2_676
Na21 O47 2.65(4) .
Na21 O73 2.65(4) 2_676
Na21 O46 2.66(4) .
Na21 O71 2.68(4) .
Na21 O67 2.70(4) .
Na21 O66 2.73(4) 2_676
Na21 O211 2.77(5) 2_676
Na21 Na21 2.77(5) 2_676
N1 C5 1.359(13) .
N1 C1 1.360(13) .
C1 C2 1.360(13) .
C1 C6 1.45(3) .
C2 C3 1.360(13) .
C3 C4 1.359(13) .
C4 C5 1.359(13) .
C5 C7 1.52(4) .
C6 O43 1.25(4) .
C6 O42 1.32(4) .
C7 O21 1.23(4) .
C7 O26 1.27(4) .
O2 Na3 2.76(4) 2_775
O5 Na2 2.84(2) .
O15 W11 1.952(18) 2_676
O15 W17 2.002(17) 2_676
O16 Na1 2.32(2) .
O17 Na8 2.39(5) 1_564
O18 W19 1.984(17) 2_676
O18 W13 2.012(17) 2_676
O22 Na1 2.46(2) 2_775
O25 Na7 2.98(5) 2_675
O27 Na8 2.43(5) .
O28 Na6 2.61(5) .
O30 P5 1.67(3) 2_676
O30 W9 2.25(2) 2_676
O32 W9 1.925(19) 2_676
O36 W5 1.946(19) 2_676
O37 W15 1.915(19) 2_676
O37 W17 1.998(19) 2_676
O38 W9 1.910(18) 2_676
O40 Na5 2.69(4) 2_666
O41 W11 1.977(19) 2_676
O41 W19 1.988(19) 2_676
O41 Na4 2.78(4) 2_676
O41 Na4 2.97(4) 1_655
O45 O68 1.35(5) .
O45 O69 1.39(5) .
O46 P2 1.52(3) 2_676
O46 O65 1.59(4) 2_676
O46 O73 1.67(4) 2_676
O47 O50 1.56(5) .
O47 O71 1.75(5) .
O48 P1 1.51(5) 2_676
O48 O73 1.62(5) 2_676
O48 O66 1.66(5) 2_676
O49 O53 1.34(5) .
O49 O69 1.56(5) .
O50 O67 1.67(5) .
O53 O72 1.40(6) .
O54 O70 1.33(5) .
O54 O72 1.50(5) .
O55 Na7 2.24(5) .
O56 O71 1.48(4) .
O56 O66 1.71(4) 2_676
O59 Na7 2.91(5) .
O61 Na2 2.77(4) 1_455
O61 Na4 2.81(5) 2_576
O62 Na5 2.47(5) .
O63 O64 1.28(5) .
O63 O68 1.57(5) .
O64 O70 1.62(5) .
O65 O46 1.59(4) 2_676
O65 O67 1.66(4) 2_676
O65 W13 2.18(3) 2_676
O65 Na21 2.64(4) 2_676
O66 O48 1.66(5) 2_676
O66 O56 1.71(4) 2_676
O66 W15 2.20(3) 2_676
O66 Na21 2.73(4) 2_676
O67 O65 1.66(4) 2_676
O73 O48 1.62(5) 2_676
O73 O46 1.67(4) 2_676
O73 W11 2.22(3) 2_676
O73 Na21 2.65(4) 2_676
O74 Na4 2.21(5) .
O74 Na4 2.90(5) 2_576
O74 Na2 3.00(4) 1_455
O21 Na1 2.40(3) .
O26 Na6 2.90(5) 2_775
O43 Na2 2.75(3) .
O43 Na7 2.82(5) 1_655
O3W Na6 2.95(5) 2_775
O5W Na3 2.73(4) .
Na1 O12W 2.35(5) .
Na1 O11W 2.44(6) .
Na1 O22 2.46(2) 2_775
Na1 O10W 2.49(5) .
Na1 Na8 3.53(4) 2_666
Na2 O61 2.77(4) 1_655
Na2 O74 3.00(4) 1_655
Na2 Na7 3.87(5) 1_655
Na2 Eu1 4.030(16) 2_766
Na3 O17W 2.43(5) 1_655
Na3 O6W 2.57(5) 1_654
Na3 O2 2.76(4) 2_775
Na3 O6AW 2.91(6) 1_654
Na3 Na7 3.95(5) 1_655
Na4 Na4 1.69(7) 2_576
Na4 O9W 2.75(6) .
Na4 O41 2.78(4) 2_676
Na4 O61 2.81(5) 2_576
Na4 O74 2.90(5) 2_576
Na4 O41 2.97(4) 1_455
Na4 W11 3.72(3) 2_576
Na4 W10 3.73(3) 2_676
Na5 O17W 2.305(10) .
Na5 O14W 2.51(7) 2_666
Na5 O8W 2.62(6) 2_675
Na5 O7W 2.68(5) 2_666
Na5 O40 2.69(4) 2_666
Na5 Na7 3.44(5) .
Na6 O26 2.90(5) 2_775
Na6 O3W 2.95(5) 2_775
Na6 Na8 3.76(6) 2_676
Na6 Eu1 4.14(4) 2_775
Na7 O13W 2.09(7) .
Na7 O17W 2.289(10) .
Na7 O43 2.82(5) 1_455
Na7 O25 2.98(5) 2_675
Na7 Na2 3.87(5) 1_455
Na7 Na3 3.95(5) 1_455
Na8 O17 2.39(5) 1_546
Na8 O11W 2.46(7) 2_666
Na8 O12W 2.59(6) 2_666
Na8 Na1 3.53(4) 2_666
Na8 Na6 3.76(6) 2_676
O6W Na3 2.57(5) 1_456
O6AW Na3 2.91(6) 1_456
O7W Na5 2.68(5) 2_666
O8W Na5 2.62(6) 2_675
O11W Na8 2.46(7) 2_666
O12W Na8 2.59(6) 2_666
O14W Na5 2.51(7) 2_666
O17W Na3 2.43(5) 1_455
